data_1567468
loop_
_publ_author_name
'Moss, Austen'
'Jang, Youngwoo B.'
'Arvidson, Jacob'
'Nesterov, Vladimir'
'D'Souza, Francis'
'Wang, Hong'

_publ_section_title
;
 Aromatic Heterobicycle-Fused Porphyrins: Impact on Aromaticity and
 Excited State Electron Transfer Leading to Long-Lived Charge Separation
;
_journal_name_full 'Chemical Science'
_journal_paper_doi 10.1039/D2SC03238D
_journal_year 2022
_chemical_formula_moiety 'C95 H103 Cl2 N7 Pt2, 5.5(C7 H8)'
_chemical_formula_sum 'C133.5 H147 Cl2 N7 Pt2'
_chemical_formula_weight 2310.65
_space_group_crystal_system triclinic
_space_group_IT_number 2
_space_group_name_Hall '-P 1'
_space_group_name_H-M_alt 'P -1'
_atom_sites_solution_hydrogens geom
_atom_sites_solution_primary dual
_audit_creation_date 2021-01-23
_audit_creation_method
;
Olex2 1.3-ac4
(compiled 2020.03.28 svn.rd84adfe8 for Rigaku Oxford Diffraction, GUI svn.r6032)
;
_audit_update_record
;
2022-05-15 deposited with the CCDC.	2022-08-12 downloaded from the CCDC.
;
_cell_angle_alpha 85.0250(10)
_cell_angle_beta 89.3060(10)
_cell_angle_gamma 73.2960(10)
_cell_formula_units_Z 2
_cell_length_a 10.41830(10)
_cell_length_b 17.4812(2)
_cell_length_c 34.5651(2)
_cell_measurement_reflns_used 38622
_cell_measurement_temperature 220.1(8)
_cell_measurement_theta_max 78.2610
_cell_measurement_theta_min 2.6690
_cell_volume 6006.25(10)
_computing_cell_refinement 'CrysAlisPro 1.171.41.93a (Rigaku OD, 2020)'
_computing_data_collection 'CrysAlisPro 1.171.41.93a (Rigaku OD, 2020)'
_computing_data_reduction 'CrysAlisPro 1.171.41.93a (Rigaku OD, 2020)'
_computing_molecular_graphics 'Olex2 1.3-ac4 (Dolomanov et al., 2009)'
_computing_publication_material 'Olex2 1.3-ac4 (Dolomanov et al., 2009)'
_computing_structure_refinement 'SHELXL 2018/3 (Sheldrick, 2015)'
_computing_structure_solution 'SHELXT  (Sheldrick, 2015)'
_diffrn_ambient_environment N~2~
_diffrn_ambient_temperature 220.1(8)
_diffrn_detector 'Hybrid Pixel Array Detector'
_diffrn_detector_area_resol_mean 10.0000
_diffrn_detector_type HyPix
_diffrn_measured_fraction_theta_full 0.992
_diffrn_measured_fraction_theta_max 0.968
_diffrn_measurement_details
;
List of Runs (angles in degrees, time in seconds):

  # Type    Start    End  Width  t~exp~   \w     \q     \k     \f   Frames
#--------------------------------------------------------------------------
  1  \w    -35.00   7.00   0.50    0.63    --   14.50  20.00 -89.00   84
  2  \w     15.00  82.00   0.50    0.63    --   14.50  20.00 -89.00  134
  3  \w    -36.00   4.00   0.50    2.53    --  -70.12  20.00 -89.00   80
  4  \w    -18.00  10.00   0.50    2.53    --   70.12 -20.00 103.00   56
  5  \w   -158.00-112.00   0.50   10.00    -- -104.25 -20.00 103.00   92
  6  \w    -46.00 -21.00   0.50   10.00    -- -104.25 -20.00 103.00   50
  7  \w    -94.00 -58.00   0.50   10.00    -- -104.25 -20.00 103.00   72
  8  \w    134.00 178.00   0.50   10.00    --  125.75  20.00 -89.00   88
  9  \w     73.00 125.00   0.50   10.00    --  125.75  20.00 -89.00  104
 10  \w     31.00  59.00   0.50   10.00    --  125.75  20.00 -89.00   56
 11  \w      0.00  43.00   0.50    0.63    --  -14.50 -99.00 -60.00   86
 12  \w    -36.00  62.00   0.50    0.63    --  -14.50  20.00 -89.00  196
 13  \w   -101.00 -56.00   0.50    0.63    --  -14.50 -20.00 103.00   90
 14  \w    -74.00  15.00   0.50    0.63    --   14.50 -20.00 103.00  178
 15  \w   -164.00 -60.00   0.50    2.53    --  -70.12 -20.00 103.00  208
 16  \w    -62.00 -36.00   0.50    2.53    --  -70.12 125.00  90.00   52
 17  \w   -163.00 -90.00   0.50    2.53    --  -70.12 -94.00-120.00  146
 18  \w    103.00 148.00   0.50    2.53    --   70.12  20.00 -89.00   90
 19  \w     64.00 112.00   0.50    2.53    --   70.12-125.00-180.00   96
 20  \w     95.00 152.00   0.50    2.53    --   70.12 125.00-150.00  114
 21  \w     46.00 112.00   0.50    2.53    --   70.12-125.00 -60.00  132
 22  \w    108.00 148.00   0.50    2.53    --   70.12 125.00  30.00   80
 23  \w    -25.00  10.00   0.50    2.53    --   70.12 -15.00  30.00   70
 24  \w    117.00 146.00   0.50    2.53    --   70.12 125.00 -30.00   58
 25  \w    -15.00  25.00   0.50    2.53    --   70.12 -30.00 120.00   80
 26  \w     85.00 122.00   0.50    2.53    --   70.12  77.00 150.00   74
 27  \w     -3.00  72.00   0.50    2.53    --   70.12  20.00 -89.00  150
 28  \w     95.00 154.00   0.50    2.53    --   70.12 125.00 120.00  118
 29  \w     35.00  61.00   0.50    2.53    --   70.12-125.00-180.00   52
 30  \w     97.00 146.00   0.50    2.53    --   70.12 125.00  60.00   98
 31  \w    -52.00 -21.00   0.50   10.00    -- -104.25  37.00   0.00   62
 32  \w    -67.00 -27.00   0.50   10.00    -- -104.25  50.00  60.00   80
 33  \w    -52.00 -27.00   0.50   10.00    -- -104.25  37.00  30.00   50
 34  \w    -75.00 -24.00   0.50   10.00    -- -104.25  77.00  60.00  102
 35  \w    -52.00 -27.00   0.50   10.00    -- -104.25  37.00  60.00   50
 36  \w    -51.00 -21.00   0.50   10.00    -- -104.25  37.00  90.00   60
 37  \w    -59.00 -24.00   0.50   10.00    -- -104.25  77.00 -90.00   70
 38  \w    -50.00 -22.00   0.50   10.00    -- -104.25  37.00-180.00   56
 39  \w    -50.00 -24.00   0.50   10.00    -- -104.25  37.00 -30.00   52
 40  \w    -49.00 -22.00   0.50   10.00    -- -104.25  37.00 120.00   54
 41  \w   -115.00 -75.00   0.50   10.00    -- -104.25  77.00 -90.00   80
 42  \w     36.00  62.00   0.50   10.00    --  125.75-111.00  90.00   52
 43  \w    153.00 178.00   0.50   10.00    --  125.75 -37.00  60.00   50
 44  \w     36.00  70.00   0.50   10.00    --  125.75-111.00 -30.00   68
 45  \w     43.00  76.00   0.50   10.00    --  125.75 -77.00-180.00   66
 46  \w    130.00 178.00   0.50   10.00    --  125.75  25.00   0.00   96
 47  \w     72.00 105.00   0.50   10.00    --  125.75  25.00   0.00   66
 48  \w     37.00 108.00   0.50   10.00    --  125.75-111.00 -60.00  142
 49  \w    138.00 163.00   0.50   10.00    --  125.75 -63.00 -30.00   50
 50  \w    152.00 177.00   0.50   10.00    --  125.75 -37.00 -60.00   50
 51  \w     34.00  93.00   0.50   10.00    --  125.75 -77.00 -30.00  118
 52  \w     75.00 103.00   0.50   10.00    --  125.75-111.00-150.00   56
 53  \w     37.00  63.00   0.50   10.00    --  125.75-111.00-150.00   52
 54  \w    152.00 178.00   0.50   10.00    --  125.75 -37.00 -90.00   52
 55  \w    152.00 177.00   0.50   10.00    --  125.75 -37.00 -30.00   50
 56  \w     33.00  62.00   0.50   10.00    --  125.75 -77.00  90.00   58
 57  \w     82.00 108.00   0.50   10.00    --  125.75-111.00   0.00   52
 58  \w     35.00  79.00   0.50   10.00    --  125.75-111.00   0.00   88
 59  \w    138.00 166.00   0.50   10.00    --  125.75 -63.00 -90.00   56
 60  \w     35.00  76.00   0.50   10.00    --  125.75 -77.00  60.00   82
 61  \w    152.00 177.00   0.50   10.00    --  125.75 -37.00   0.00   50
 62  \w    152.00 177.00   0.50   10.00    --  125.75 -37.00  30.00   50
 63  \w     83.00 108.00   0.50   10.00    --  125.75-111.00  60.00   50
 64  \w     36.00  63.00   0.50   10.00    --  125.75  25.00   0.00   54
 65  \w    152.00 177.00   0.50   10.00    --  125.75 -37.00-180.00   50
 66  \w     38.00  65.00   0.50   10.00    --  125.75-111.00  60.00   54
 67  \w     34.00 102.00   0.50   10.00    --  125.75 -91.00 -60.00  136
 68  \w     37.00  66.00   0.50   10.00    --  125.75-111.00-120.00   58
 69  \w     83.00 108.00   0.50   10.00    --  125.75-111.00-120.00   50
 70  \w    139.00 164.00   0.50   10.00    --  125.75 -63.00  90.00   50
 71  \w     62.00 137.00   0.50   10.00    --  125.75 178.00 -30.00  150
 72  \w     31.00  69.00   0.50   10.00    --  125.75 -91.00 120.00   76
 73  \w     70.00 100.00   0.50   10.00    --  125.75 -91.00  30.00   60
 74  \w     35.00 107.00   0.50   10.00    --  125.75-111.00 150.00  144
 75  \w     37.00  62.00   0.50   10.00    --  125.75 -91.00  90.00   50
 76  \w     32.00  58.00   0.50   10.00    --  125.75 -91.00  30.00   52
 77  \w    138.00 163.00   0.50   10.00    --  125.75 -63.00  60.00   50
 78  \w    139.00 164.00   0.50   10.00    --  125.75 -63.00  30.00   50
 79  \w     43.00 107.00   0.50   10.00    --  125.75-111.00 -90.00  128
 80  \w     54.00 108.00   0.50   10.00    --  125.75-111.00-180.00  108
 81  \w     33.00  75.00   0.50   10.00    --  125.75 -77.00   0.00   84
 82  \w    153.00 178.00   0.50   10.00    --  125.75 111.00-150.00   50
 83  \w    123.00 149.00   0.50   10.00    --  125.75 111.00-150.00   52
 84  \w    141.00 166.00   0.50   10.00    --  125.75 -63.00 120.00   50
 85  \w    106.00 174.00   0.50   10.00    --  125.75 111.00 -90.00  136
 86  \w    109.00 136.00   0.50   10.00    --  125.75 178.00 120.00   54
 87  \w     73.00  98.00   0.50   10.00    --  125.75 -91.00  90.00   50
 88  \w     57.00  82.00   0.50   10.00    --  125.75 -77.00 150.00   50
 89  \w    138.00 163.00   0.50   10.00    --  125.75 -63.00-150.00   50
 90  \w     76.00 102.00   0.50   10.00    --  125.75 178.00 120.00   52
 91  \w     72.00  98.00   0.50   10.00    --  125.75 -91.00 120.00   52
 92  \w     70.00 107.00   0.50   10.00    --  125.75-111.00  90.00   74
;
_diffrn_measurement_device 'four-circle diffractometer'
_diffrn_measurement_device_type 'XtaLAB Synergy, Dualflex, HyPix'
_diffrn_measurement_method '\w scans'
_diffrn_orient_matrix_type 'CrysAlisPro convention (1999,Acta A55,543-557)'
_diffrn_orient_matrix_UB_11 0.1296771000
_diffrn_orient_matrix_UB_12 0.0183785000
_diffrn_orient_matrix_UB_13 0.0115712000
_diffrn_orient_matrix_UB_21 -0.0782100000
_diffrn_orient_matrix_UB_22 0.0890734000
_diffrn_orient_matrix_UB_23 0.0013740000
_diffrn_orient_matrix_UB_31 -0.0301004000
_diffrn_orient_matrix_UB_32 -0.0160702000
_diffrn_orient_matrix_UB_33 0.0431985000
_diffrn_radiation_monochromator mirror
_diffrn_radiation_probe x-ray
_diffrn_radiation_type 'Cu K\a'
_diffrn_radiation_wavelength 1.54184
_diffrn_reflns_av_R_equivalents 0.0295
_diffrn_reflns_av_unetI/netI 0.0292
_diffrn_reflns_Laue_measured_fraction_full 0.992
_diffrn_reflns_Laue_measured_fraction_max 0.968
_diffrn_reflns_limit_h_max 13
_diffrn_reflns_limit_h_min -13
_diffrn_reflns_limit_k_max 22
_diffrn_reflns_limit_k_min -22
_diffrn_reflns_limit_l_max 43
_diffrn_reflns_limit_l_min -25
_diffrn_reflns_number 74162
_diffrn_reflns_point_group_measured_fraction_full 0.992
_diffrn_reflns_point_group_measured_fraction_max 0.968
_diffrn_reflns_theta_full 67.684
_diffrn_reflns_theta_max 79.252
_diffrn_reflns_theta_min 2.842
_diffrn_source 'micro-focus sealed X-ray tube'
_diffrn_source_type 'PhotonJet (Cu) X-ray Source'
_exptl_absorpt_coefficient_mu 5.081
_exptl_absorpt_correction_T_max 1.00000
_exptl_absorpt_correction_T_min 0.82518
_exptl_absorpt_correction_type multi-scan
_exptl_absorpt_process_details
;
CrysAlisPro 1.171.41.93a (Rigaku Oxford Diffraction, 2020)
Empirical absorption correction using spherical harmonics,
implemented in SCALE3 ABSPACK scaling algorithm.
;
_exptl_crystal_colour 'metallic dark red'
_exptl_crystal_density_diffrn 1.278
_exptl_crystal_description block
_exptl_crystal_F_000 2374
_exptl_crystal_size_max 0.05
_exptl_crystal_size_mid 0.04
_exptl_crystal_size_min 0.03
_refine_diff_density_max 1.824
_refine_diff_density_min -1.011
_refine_diff_density_rms 0.107
_refine_ls_extinction_method none
_refine_ls_goodness_of_fit_ref 1.096
_refine_ls_hydrogen_treatment constr
_refine_ls_matrix_type full
_refine_ls_number_parameters 1033
_refine_ls_number_reflns 25221
_refine_ls_number_restraints 96
_refine_ls_restrained_S_all 1.144
_refine_ls_R_factor_all 0.0637
_refine_ls_R_factor_gt 0.0559
_refine_ls_shift/su_max 0.003
_refine_ls_shift/su_mean 0.000
_refine_ls_structure_factor_coef Fsqd
_refine_ls_weighting_details 'w=1/[\s^2^(Fo^2^)+(0.0717P)^2^+14.2323P] where P=(Fo^2^+2Fc^2^)/3'
_refine_ls_weighting_scheme calc
_refine_ls_wR_factor_gt 0.1484
_refine_ls_wR_factor_ref 0.1547
_reflns_Friedel_coverage 0.000
_reflns_number_gt 22137
_reflns_number_total 25221
_reflns_threshold_expression 'I > 2\s(I)'
_cod_data_source_file d2sc03238d2.cif
_cod_data_source_block str0490lt220kcu60mmpt2_auto
_cod_original_formula_sum 'C133.50 H147 Cl2 N7 Pt2'
_cod_database_code 1567468
_shelx_shelxl_version_number 2018/3
_chemical_oxdiff_formula 'C88 H98 N6 Pt2'
_shelx_space_group_comment
;
The symmetry employed for this shelxl refinement is uniquely defined
by the following loop, which should always be used as a source of
symmetry information in preference to the above space-group names.
They are only intended as comments.
;
_shelx_estimated_absorpt_t_max 0.862
_shelx_estimated_absorpt_t_min 0.785
_reflns_odcompleteness_completeness 99.42
_reflns_odcompleteness_iscentric 1
_reflns_odcompleteness_theta 66.97
_olex2_refinement_description
;
1. Fixed Uiso
 At 1.2 times of:
  All C(H) groups, All C(H,H) groups
 At 1.5 times of:
  All C(H,H,H) groups
2. Restrained distances
 C1D-C7D
 1.5 with sigma of 0.01
 C80-C81 = C80-C82 = C80-C83
 1.53 with sigma of 0.01
 C1F-C7F
 1.5 with sigma of 0.01
 C2F-C7F = C6F-C7F
 2.3 with sigma of 0.01
 C76-C77 = C76-C78 = C76-C79
 1.53 with sigma of 0.01
 C92-C93A = C92-C94A = C92-C95A
 1.53 with sigma of 0.01
 C76-C77A = C76-C78A = C76-C79A
 1.53 with sigma of 0.01
 C88-C89A = C88-C90A = C88-C91A
 1.53 with sigma of 0.01
 C1C-C7C
 1.5 with sigma of 0.01
 C1B-C7B
 1.5 with sigma of 0.01
 C1A-C7A
 1.5 with sigma of 0.005
 C2C-C7C = C6C-C7C
 2.3 with sigma of 0.01
 C2D-C7D = C6D-C7D
 2.3 with sigma of 0.01
 C2B-C7B = C6B-C7B
 2.3 with sigma of 0.01
 C1E-C7E
 1.5 with sigma of 0.01
 C2A-C7A = C6A-C7A
 2.3 with sigma of 0.01
 C2E-C7E = C6E-C7E
 2.3 with sigma of 0.01
3. Restrained planarity
 C7F, C2F, C1F, C3F, C6F, C5F, C4F
 with sigma of 0.01
 C7E, C4E, C5E, C3E, C6E, C2E, C1E
 with sigma of 0.01
 C1A, C2A, C3A, C4A, C5A, C6A, C7A
 with sigma of 0.01
 C1D, C2D, C3D, C4D, C5D, C6D, C7D
 with sigma of 0.01
 C1B, C2B, C3B, C4B, C5B, C6B, C7B
 with sigma of 0.01
 C1C, C2C, C3C, C4C, C6C, C7C
 with sigma of 0.01
 C1C, C2C, C3C, C4C, C5C, C6C, C7C
 with sigma of 0.01
4. Uiso/Uaniso restraints and constraints
Uanis(C2F) = Uanis(C7F) = Uanis(C1F) = Uanis(C6F) = Uanis(C5F) = Uanis(C3F) =
Uanis(C4F)
Uanis(C58) = Uanis(C59) = Uanis(C60) = Uanis(C61) = Uanis(C62) = Uanis(C63)
Uanis(C7D) = Uanis(C1D) = Uanis(C2D) = Uanis(C6D) = Uanis(C3D) = Uanis(C5D) =
Uanis(C4D)
Uanis(C4B) = Uanis(C1B) = Uanis(C2B) = Uanis(C6B) = Uanis(C7B) = Uanis(C3B) =
Uanis(C5B)
Uanis(C5A) = Uanis(C1A) = Uanis(C6A) = Uanis(C2A) = Uanis(C7A) = Uanis(C3A) =
Uanis(C4A)
Uanis(C5C) = Uanis(C1C) = Uanis(C6C) = Uanis(C2C) = Uanis(C7C) = Uanis(C3C) =
Uanis(C4C)
Uanis(C6E) = Uanis(C7E) = Uanis(C1E) = Uanis(C2E) = Uanis(C3E) = Uanis(C5E) =
Uanis(C4E)
Uanis(C79) = Uanis(C78) = Uanis(C77) = Uanis(C78A) = Uanis(C77A) = Uanis(C79A)
Uanis(C91) = Uanis(C89A) = Uanis(C89) = Uanis(C90A) = Uanis(C90) = Uanis(C91A)
Uanis(C93) = Uanis(C94) = Uanis(C94A) = Uanis(C95) = Uanis(C95A) = Uanis(C93A)
5. Rigid body (RIGU) restrains
 C88, C91, C90, C89
 with sigma for 1-2 distances of 0.005 and sigma for 1-3 distances of 0.005
 C92, C94, C95, C93
 with sigma for 1-2 distances of 0.005 and sigma for 1-3 distances of 0.005
6. Others
 Sof(C79A)=Sof(H79D)=Sof(H79E)=Sof(H79F)=Sof(C78A)=Sof(H78D)=Sof(H78E)=
 Sof(H78F)=Sof(C77A)=Sof(H77D)=Sof(H77E)=Sof(H77F)=Sof(C93A)=Sof(H93D)=
 Sof(H93E)=Sof(H93F)=Sof(C95A)=Sof(H95D)=Sof(H95E)=Sof(H95F)=Sof(C94A)=
 Sof(H94D)=Sof(H94E)=Sof(H94F)=Sof(C89A)=Sof(H89D)=Sof(H89E)=Sof(H89F)=
 Sof(C90A)=Sof(H90D)=Sof(H90E)=Sof(H90F)=Sof(C91A)=Sof(H91D)=Sof(H91E)=
 Sof(H91F)=1-FVAR(1)
 Sof(C77)=Sof(H77A)=Sof(H77B)=Sof(H77C)=Sof(C78)=Sof(H78A)=Sof(H78B)=Sof(H78C)=
 Sof(C79)=Sof(H79A)=Sof(H79B)=Sof(H79C)=Sof(C89)=Sof(H89A)=Sof(H89B)=Sof(H89C)=
 Sof(C90)=Sof(H90A)=Sof(H90B)=Sof(H90C)=Sof(C91)=Sof(H91A)=Sof(H91B)=Sof(H91C)=
 Sof(C93)=Sof(H93A)=Sof(H93B)=Sof(H93C)=Sof(C94)=Sof(H94A)=Sof(H94B)=Sof(H94C)=
 Sof(C95)=Sof(H95A)=Sof(H95B)=Sof(H95C)=FVAR(1)
 Fixed Sof: C1D(0.5) C2D(0.5) H2D(0.5) C3D(0.5) H3D(0.5) C4D(0.5) H4D(0.5)
 C5D(0.5) H5D(0.5) C6D(0.5) H6D(0.5) C7D(0.5) H7DA(0.5) H7DB(0.5) H7DC(0.5)
7.a Secondary CH2 refined with riding coordinates:
 C22(H22A,H22B)
7.b Me refined with riding coordinates:
 C82(H82A,H82B,H82C)
7.c Aromatic/amide H refined with riding coordinates:
 C4(H4), C5(H5), C9(H9), C10(H10), C14(H14), C15(H15), C20(H20), C24(H24),
 C25(H25), C26(H26), C27(H27), C31(H31), C34(H34), C36(H36), C38(H38), C40(H40),
  C42(H42), C44(H44), C46(H46), C48(H48), C50(H50), C52(H52), C54(H54),
 C56(H56), C59(H59), C60(H60), C61(H61), C62(H62), C63(H63), C6A(H6A), C5A(H5A),
  C4A(H4A), C3A(H3A), C2A(H2A), C2B(H2B), C3B(H3B), C4B(H4B), C5B(H5B),
 C6B(H6B), C6C(H6C), C5C(H5C), C4C(H4C), C3C(H3C), C2C(H2C), C2D(H2D), C3D(H3D),
  C4D(H4D), C5D(H5D), C6D(H6D), C2E(H2E), C3E(H3E), C4E(H4E), C5E(H5E),
 C6E(H6E), C6F(H6F), C5F(H5F), C4F(H4F), C3F(H3F), C2F(H2F)
7.d Fitted hexagon refined as free rotating group:
 C58(C59,C60,C61,C62,C63), C1A(C6A,C5A,C4A,C3A,C2A), C1B(C2B,C3B,C4B,C5B,C6B),
 C1C(C6C,C5C,C4C,C3C,C2C), C1D(C2D,C3D,C4D,C5D,C6D), C1E(C2E,C3E,C4E,C5E,C6E),
 C1F(C6F,C5F,C4F,C3F,C2F)
7.e Idealised Me refined as rotating group:
 C65(H65A,H65B,H65C), C66(H66A,H66B,H66C), C67(H67A,H67B,H67C), C69(H69A,H69B,
 H69C), C70(H70A,H70B,H70C), C71(H71A,H71B,H71C), C73(H73A,H73B,H73C), C74(H74A,
 H74B,H74C), C75(H75A,H75B,H75C), C77(H77A,H77B,H77C), C78(H78A,H78B,H78C),
 C79(H79A,H79B,H79C), C81(H81A,H81B,H81C), C83(H83A,H83B,H83C), C85(H85A,H85B,
 H85C), C86(H86A,H86B,H86C), C87(H87A,H87B,H87C), C89(H89A,H89B,H89C), C90(H90A,
 H90B,H90C), C91(H91A,H91B,H91C), C93(H93A,H93B,H93C), C94(H94A,H94B,H94C),
 C95(H95A,H95B,H95C), C7A(H7AA,H7AB,H7AC), C7B(H7BA,H7BB,H7BC), C7C(H7CA,H7CB,
 H7CC), C7E(H7EA,H7EB,H7EC), C7D(H7DA,H7DB,H7DC), C79A(H79D,H79E,H79F),
 C78A(H78D,H78E,H78F), C77A(H77D,H77E,H77F), C93A(H93D,H93E,H93F), C95A(H95D,
 H95E,H95F), C94A(H94D,H94E,H94F), C89A(H89D,H89E,H89F), C90A(H90D,H90E,H90F),
 C91A(H91D,H91E,H91F), C7F(H7FA,H7FB,H7FC)
;
_olex2_submission_special_instructions 'No special instructions were received'
_oxdiff_exptl_absorpt_empirical_details
;
Empirical correction (ABSPACK) includes:
- Absorption correction using spherical harmonics
- Frame scaling
;
_oxdiff_exptl_absorpt_empirical_full_max 1.616
_oxdiff_exptl_absorpt_empirical_full_min 0.673

loop_
_space_group_symop_operation_xyz
'x, y, z'
'-x, -y, -z'

loop_
_atom_site_label
_atom_site_type_symbol
_atom_site_fract_x
_atom_site_fract_y
_atom_site_fract_z
_atom_site_U_iso_or_equiv
_atom_site_adp_type
_atom_site_occupancy
_atom_site_site_symmetry_order
_atom_site_calc_flag
_atom_site_refinement_flags_posn
_atom_site_refinement_flags_adp
_atom_site_refinement_flags_occupancy
_atom_site_disorder_assembly
_atom_site_disorder_group
Pt1 Pt 0.54376(2) 0.44450(2) 0.78068(2) 0.04968(7) Uani 1 1 d . . . . .
Pt2 Pt 0.53710(2) 0.24643(2) 0.53621(2) 0.04774(7) Uani 1 1 d . . . . .
Cl1 Cl 0.71992(15) 0.25936(9) 0.50099(5) 0.0670(4) Uani 1 1 d . . . . .
Cl2 Cl 0.35641(17) 0.23375(10) 0.57138(5) 0.0725(4) Uani 1 1 d . . . . .
N1 N 0.4892(4) 0.4504(2) 0.72408(12) 0.0442(9) Uani 1 1 d . . . . .
N2 N 0.4188(5) 0.5546(3) 0.78620(13) 0.0561(11) Uani 1 1 d . . . . .
N3 N 0.6027(5) 0.4404(3) 0.83666(13) 0.0544(11) Uani 1 1 d . . . . .
N4 N 0.6648(5) 0.3336(3) 0.77696(12) 0.0513(10) Uani 1 1 d . . . . .
N5 N 0.4491(4) 0.3644(2) 0.52760(12) 0.0405(8) Uani 1 1 d . . . . .
N6 N 0.3468(4) 0.4927(2) 0.53209(11) 0.0396(8) Uani 1 1 d . . . . .
N7 N 0.6199(5) 0.1298(3) 0.53872(15) 0.0594(11) Uani 1 1 d . . . . .
C1 C 0.5305(5) 0.3906(3) 0.69883(14) 0.0422(10) Uani 1 1 d . . . . .
C2 C 0.6188(5) 0.3160(3) 0.70890(15) 0.0472(11) Uani 1 1 d . . . . .
C3 C 0.6824(6) 0.2906(3) 0.74503(16) 0.0526(12) Uani 1 1 d . . . . .
C4 C 0.7780(7) 0.2132(4) 0.75382(18) 0.0684(17) Uani 1 1 d . . . . .
H4 H 0.810080 0.173497 0.736535 0.082 Uiso 1 1 calc R U . . .
C5 C 0.8124(7) 0.2086(4) 0.79155(17) 0.0674(17) Uani 1 1 d . . . . .
H5 H 0.871164 0.164338 0.805737 0.081 Uiso 1 1 calc R U . . .
C6 C 0.7430(6) 0.2838(3) 0.80619(16) 0.0575(14) Uani 1 1 d . . . . .
C7 C 0.7542(6) 0.3021(4) 0.84393(17) 0.0590(14) Uani 1 1 d . . . . .
C8 C 0.6919(6) 0.3763(4) 0.85719(16) 0.0601(14) Uani 1 1 d . . . . .
C9 C 0.7101(8) 0.3970(4) 0.89553(19) 0.0747(19) Uani 1 1 d . . . . .
H9 H 0.764894 0.363729 0.915362 0.090 Uiso 1 1 calc R U . . .
C10 C 0.6344(8) 0.4730(4) 0.89787(19) 0.0734(18) Uani 1 1 d . . . . .
H10 H 0.628014 0.502966 0.919488 0.088 Uiso 1 1 calc R U . . .
C11 C 0.5647(6) 0.5002(4) 0.86115(16) 0.0577(13) Uani 1 1 d . . . . .
C12 C 0.4673(6) 0.5724(4) 0.85345(17) 0.0576(13) Uani 1 1 d . . . . .
C13 C 0.3970(6) 0.5955(3) 0.81902(17) 0.0606(15) Uani 1 1 d . . . . .
C14 C 0.2933(8) 0.6697(4) 0.81089(19) 0.078(2) Uani 1 1 d . . . . .
H14 H 0.257162 0.707986 0.828558 0.093 Uiso 1 1 calc R U . . .
C15 C 0.2577(7) 0.6741(4) 0.7734(2) 0.080(2) Uani 1 1 d . . . . .
H15 H 0.192486 0.716301 0.759882 0.097 Uiso 1 1 calc R U . . .
C16 C 0.3376(6) 0.6022(3) 0.75752(17) 0.0600(15) Uani 1 1 d . . . . .
C17 C 0.3341(5) 0.5880(3) 0.71894(17) 0.0544(13) Uani 1 1 d . . . . .
C18 C 0.4059(5) 0.5173(3) 0.70318(15) 0.0470(11) Uani 1 1 d . . . . .
C19 C 0.3975(5) 0.5012(3) 0.66297(14) 0.0431(10) Uani 1 1 d . . . . .
C20 C 0.3347(5) 0.5497(3) 0.63007(14) 0.0447(10) Uani 1 1 d . . . . .
H20 H 0.285873 0.603691 0.631633 0.054 Uiso 1 1 calc R U . . .
C21 C 0.3476(4) 0.5153(3) 0.59572(14) 0.0411(9) Uani 1 1 d . . . . .
C22 C 0.2967(5) 0.5580(3) 0.55666(14) 0.0440(10) Uani 1 1 d . . . . .
H22A H 0.198596 0.577892 0.555704 0.053 Uiso 1 1 calc R U . . .
H22B H 0.334610 0.602454 0.549712 0.053 Uiso 1 1 calc R U . . .
C23 C 0.3442(4) 0.4829(3) 0.49317(14) 0.0429(10) Uani 1 1 d . . . . .
C24 C 0.2939(5) 0.5366(3) 0.46102(15) 0.0477(11) Uani 1 1 d . . . . .
H24 H 0.253154 0.591451 0.463212 0.057 Uiso 1 1 calc R U . . .
C25 C 0.3081(5) 0.5039(4) 0.42581(15) 0.0527(12) Uani 1 1 d . . . . .
H25 H 0.275685 0.537634 0.403216 0.063 Uiso 1 1 calc R U . . .
C26 C 0.3682(6) 0.4234(4) 0.42253(16) 0.0572(13) Uani 1 1 d . . . . .
H26 H 0.375590 0.404429 0.397731 0.069 Uiso 1 1 calc R U . . .
C27 C 0.4181(5) 0.3694(3) 0.45433(15) 0.0510(11) Uani 1 1 d . . . . .
H27 H 0.457218 0.314518 0.451814 0.061 Uiso 1 1 calc R U . . .
C28 C 0.4070(5) 0.4014(3) 0.49046(14) 0.0432(10) Uani 1 1 d . . . . .
C29 C 0.4104(4) 0.4220(3) 0.55154(13) 0.0386(9) Uani 1 1 d . . . . .
C30 C 0.4165(4) 0.4339(3) 0.59305(13) 0.0395(9) Uani 1 1 d . . . . .
C31 C 0.4806(5) 0.3849(3) 0.62476(14) 0.0418(9) Uani 1 1 d . . . . .
H31 H 0.527044 0.330653 0.622862 0.050 Uiso 1 1 calc R U . . .
C32 C 0.4726(5) 0.4204(3) 0.66012(14) 0.0416(9) Uani 1 1 d . . . . .
C33 C 0.6565(5) 0.2534(3) 0.68057(14) 0.0449(10) Uani 1 1 d . . . . .
C34 C 0.7691(5) 0.2455(3) 0.65826(15) 0.0476(11) Uani 1 1 d . . . . .
H34 H 0.816142 0.284022 0.658307 0.057 Uiso 1 1 calc R U . . .
C35 C 0.8144(5) 0.1810(3) 0.63556(15) 0.0497(11) Uani 1 1 d . . . . .
C36 C 0.7424(6) 0.1245(3) 0.63677(17) 0.0544(12) Uani 1 1 d . . . . .
H36 H 0.772428 0.080395 0.621887 0.065 Uiso 1 1 calc R U . . .
C37 C 0.6289(6) 0.1308(3) 0.65895(16) 0.0536(12) Uani 1 1 d . . . . .
C38 C 0.5854(6) 0.1971(3) 0.68082(15) 0.0514(11) Uani 1 1 d . . . . .
H38 H 0.507629 0.203592 0.695764 0.062 Uiso 1 1 calc R U . . .
C39 C 0.8339(6) 0.2368(3) 0.87218(16) 0.0564(13) Uani 1 1 d . . . . .
C40 C 0.9687(6) 0.2267(4) 0.87926(17) 0.0590(13) Uani 1 1 d . . . . .
H40 H 1.011384 0.261842 0.866191 0.071 Uiso 1 1 calc R U . . .
C41 C 1.0417(6) 0.1648(4) 0.90559(16) 0.0568(13) Uani 1 1 d . . . . .
C42 C 0.9745(6) 0.1144(4) 0.92471(16) 0.0562(13) Uani 1 1 d . . . . .
H42 H 1.022692 0.072672 0.942584 0.067 Uiso 1 1 calc R U . . .
C43 C 0.8395(6) 0.1232(4) 0.91843(17) 0.0583(13) Uani 1 1 d . . . . .
C44 C 0.7703(6) 0.1855(4) 0.89163(18) 0.0631(15) Uani 1 1 d . . . . .
H44 H 0.678851 0.192744 0.886700 0.076 Uiso 1 1 calc R U . . .
C45 C 0.4367(6) 0.6302(4) 0.88447(16) 0.0583(13) Uani 1 1 d . . . . .
C46 C 0.3315(7) 0.6323(4) 0.9090(2) 0.0723(17) Uani 1 1 d . . . . .
H46 H 0.278737 0.597498 0.906346 0.087 Uiso 1 1 calc R U . . .
C47 C 0.3019(8) 0.6861(5) 0.9381(2) 0.0760(19) Uani 1 1 d . . . . .
C48 C 0.3799(7) 0.7368(4) 0.94052(19) 0.0670(16) Uani 1 1 d . . . . .
H48 H 0.360228 0.773244 0.959708 0.080 Uiso 1 1 calc R U . . .
C49 C 0.4861(7) 0.7369(4) 0.91618(18) 0.0635(15) Uani 1 1 d . . . . .
C50 C 0.5133(7) 0.6815(4) 0.88771(18) 0.0633(15) Uani 1 1 d . . . . .
H50 H 0.584962 0.679707 0.870677 0.076 Uiso 1 1 calc R U . . .
C51 C 0.2486(5) 0.6555(3) 0.69306(16) 0.0534(13) Uani 1 1 d . . . . .
C52 C 0.3039(6) 0.7122(3) 0.67564(19) 0.0617(15) Uani 1 1 d . . . . .
H52 H 0.393329 0.709001 0.681344 0.074 Uiso 1 1 calc R U . . .
C53 C 0.2296(7) 0.7744(3) 0.6496(2) 0.0665(16) Uani 1 1 d . . . . .
C54 C 0.0993(7) 0.7772(4) 0.6423(2) 0.0665(16) Uani 1 1 d . . . . .
H54 H 0.048379 0.818255 0.624640 0.080 Uiso 1 1 calc R U . . .
C55 C 0.0377(6) 0.7209(4) 0.66021(18) 0.0646(16) Uani 1 1 d . . . . .
C56 C 0.1154(6) 0.6600(4) 0.68555(17) 0.0591(14) Uani 1 1 d . . . . .
H56 H 0.078004 0.621456 0.697801 0.071 Uiso 1 1 calc R U . . .
C57 C 0.6683(7) 0.0634(4) 0.53547(18) 0.0638(15) Uani 1 1 d . . . . .
C58 C 0.7296(6) -0.0180(2) 0.53052(18) 0.0976(11) Uani 1 1 d G . . . .
C59 C 0.6535(5) -0.0708(3) 0.52719(18) 0.0976(11) Uani 1 1 d G . . . .
H59 H 0.560064 -0.053171 0.530210 0.117 Uiso 1 1 calc R U . . .
C60 C 0.7155(6) -0.1495(3) 0.51941(18) 0.0976(11) Uani 1 1 d G . . . .
H60 H 0.664011 -0.185114 0.517164 0.117 Uiso 1 1 calc R U . . .
C61 C 0.8536(6) -0.1755(2) 0.51495(18) 0.0976(11) Uani 1 1 d G . . . .
H61 H 0.895554 -0.228689 0.509688 0.117 Uiso 1 1 calc R U . . .
C62 C 0.9297(5) -0.1227(3) 0.51827(18) 0.0976(11) Uani 1 1 d G . . . .
H62 H 1.023152 -0.140321 0.515258 0.117 Uiso 1 1 calc R U . . .
C63 C 0.8677(6) -0.0440(3) 0.52606(18) 0.0976(11) Uani 1 1 d G . . . .
H63 H 0.919207 -0.008378 0.528305 0.117 Uiso 1 1 calc R U . . .
C64 C 0.9450(6) 0.1716(4) 0.61292(19) 0.0635(15) Uani 1 1 d . . . . .
C65 C 0.9672(8) 0.1075(5) 0.5845(2) 0.082(2) Uani 1 1 d . . . . .
H65A H 0.892507 0.121018 0.566222 0.123 Uiso 1 1 calc R U . . .
H65B H 0.973723 0.056078 0.598621 0.123 Uiso 1 1 calc R U . . .
H65C H 1.049531 0.104565 0.570521 0.123 Uiso 1 1 calc R U . . .
C66 C 0.9451(9) 0.2497(6) 0.5896(3) 0.095(3) Uani 1 1 d . . . . .
H66A H 1.028300 0.241976 0.575540 0.142 Uiso 1 1 calc R U . . .
H66B H 0.936987 0.291197 0.607182 0.142 Uiso 1 1 calc R U . . .
H66C H 0.870179 0.265591 0.571416 0.142 Uiso 1 1 calc R U . . .
C67 C 1.0608(7) 0.1476(7) 0.6424(3) 0.110(3) Uani 1 1 d . . . . .
H67A H 1.071954 0.093207 0.653546 0.165 Uiso 1 1 calc R U . . .
H67B H 1.041363 0.183780 0.662895 0.165 Uiso 1 1 calc R U . . .
H67C H 1.142675 0.150778 0.629575 0.165 Uiso 1 1 calc R U . . .
C68 C 0.5563(8) 0.0652(4) 0.6632(2) 0.0690(16) Uani 1 1 d . . . . .
C69 C 0.4085(9) 0.0985(6) 0.6728(3) 0.106(3) Uani 1 1 d . . . . .
H69A H 0.364170 0.057006 0.671573 0.158 Uiso 1 1 calc R U . . .
H69B H 0.366821 0.143421 0.654217 0.158 Uiso 1 1 calc R U . . .
H69C H 0.400461 0.116418 0.698770 0.158 Uiso 1 1 calc R U . . .
C70 C 0.6275(11) 0.0037(5) 0.6955(3) 0.105(3) Uani 1 1 d . . . . .
H70A H 0.617831 0.028563 0.719855 0.157 Uiso 1 1 calc R U . . .
H70B H 0.721842 -0.016169 0.689567 0.157 Uiso 1 1 calc R U . . .
H70C H 0.588260 -0.040493 0.697855 0.157 Uiso 1 1 calc R U . . .
C71 C 0.5633(11) 0.0241(5) 0.6254(2) 0.097(3) Uani 1 1 d . . . . .
H71A H 0.509940 -0.013230 0.627843 0.145 Uiso 1 1 calc R U . . .
H71B H 0.655713 -0.004632 0.620479 0.145 Uiso 1 1 calc R U . . .
H71C H 0.528737 0.064310 0.604016 0.145 Uiso 1 1 calc R U . . .
C72 C 1.1919(7) 0.1521(4) 0.9145(2) 0.0687(16) Uani 1 1 d . . . . .
C73 C 1.2686(8) 0.0646(5) 0.9081(3) 0.103(3) Uani 1 1 d . . . . .
H73A H 1.249831 0.053292 0.882135 0.155 Uiso 1 1 calc R U . . .
H73B H 1.240283 0.028673 0.927038 0.155 Uiso 1 1 calc R U . . .
H73C H 1.364097 0.056842 0.911151 0.155 Uiso 1 1 calc R U . . .
C74 C 1.2496(9) 0.2060(6) 0.8878(3) 0.103(3) Uani 1 1 d . . . . .
H74A H 1.345026 0.193694 0.892871 0.154 Uiso 1 1 calc R U . . .
H74B H 1.206130 0.261474 0.892252 0.154 Uiso 1 1 calc R U . . .
H74C H 1.234728 0.197649 0.861020 0.154 Uiso 1 1 calc R U . . .
C75 C 1.2058(8) 0.1692(6) 0.9564(2) 0.092(2) Uani 1 1 d . . . . .
H75A H 1.164475 0.136229 0.973383 0.139 Uiso 1 1 calc R U . . .
H75B H 1.161836 0.225336 0.959269 0.139 Uiso 1 1 calc R U . . .
H75C H 1.300048 0.156911 0.963198 0.139 Uiso 1 1 calc R U . . .
C76 C 0.7691(7) 0.0657(5) 0.9395(2) 0.0794(19) Uani 1 1 d D . . . .
C77 C 0.825(2) -0.0187(8) 0.9262(7) 0.120(3) Uani 0.509(6) 1 d D . P A 1
H77A H 0.783477 -0.054974 0.940932 0.181 Uiso 0.509(6) 1 calc R U P A 1
H77B H 0.920894 -0.036953 0.930358 0.181 Uiso 0.509(6) 1 calc R U P A 1
H77C H 0.804569 -0.017657 0.898753 0.181 Uiso 0.509(6) 1 calc R U P A 1
C78 C 0.6187(12) 0.0833(15) 0.9330(8) 0.120(3) Uani 0.509(6) 1 d D . P A 1
H78A H 0.600741 0.078010 0.906082 0.181 Uiso 0.509(6) 1 calc R U P A 1
H78B H 0.573768 0.137454 0.939308 0.181 Uiso 0.509(6) 1 calc R U P A 1
H78C H 0.585745 0.045576 0.949632 0.181 Uiso 0.509(6) 1 calc R U P A 1
C79 C 0.795(2) 0.0602(14) 0.9835(3) 0.120(3) Uani 0.509(6) 1 d D . P A 1
H79A H 0.724165 0.044598 0.997385 0.181 Uiso 0.509(6) 1 calc R U P A 1
H79B H 0.798400 0.111969 0.990901 0.181 Uiso 0.509(6) 1 calc R U P A 1
H79C H 0.880512 0.020534 0.990049 0.181 Uiso 0.509(6) 1 calc R U P A 1
C80 C 0.1770(10) 0.6957(7) 0.9624(3) 0.140(5) Uani 1 1 d D . . . .
C81 C 0.2012(13) 0.7098(13) 1.0034(3) 0.201(9) Uani 1 1 d D . . . .
H81A H 0.255210 0.660304 1.016932 0.302 Uiso 1 1 calc R U . . .
H81B H 0.116054 0.727850 1.016359 0.302 Uiso 1 1 calc R U . . .
H81C H 0.247967 0.750418 1.003475 0.302 Uiso 1 1 calc R U . . .
C82 C 0.083(2) 0.7837(10) 0.9541(7) 0.267(13) Uani 1 1 d D . . . .
H82A H 0.050823 0.791731 0.927441 0.401 Uiso 1 1 calc R U . . .
H82B H 0.007892 0.792396 0.971557 0.401 Uiso 1 1 calc R U . . .
H82C H 0.133442 0.821396 0.958128 0.401 Uiso 1 1 calc R U . . .
C83 C 0.0757(11) 0.6566(9) 0.9501(4) 0.141(5) Uani 1 1 d D . . . .
H83A H 0.049422 0.674691 0.923271 0.212 Uiso 1 1 calc R U . . .
H83B H -0.002386 0.671021 0.966473 0.212 Uiso 1 1 calc R U . . .
H83C H 0.114404 0.598900 0.952594 0.212 Uiso 1 1 calc R U . . .
C84 C 0.5709(8) 0.7955(5) 0.9187(2) 0.083(2) Uani 1 1 d . . . . .
C85 C 0.5511(16) 0.8531(8) 0.8828(3) 0.143(5) Uani 1 1 d . . . . .
H85A H 0.519853 0.829954 0.861536 0.215 Uiso 1 1 calc R U . . .
H85B H 0.635541 0.863366 0.875882 0.215 Uiso 1 1 calc R U . . .
H85C H 0.485283 0.902986 0.887751 0.215 Uiso 1 1 calc R U . . .
C86 C 0.7149(11) 0.7487(9) 0.9212(6) 0.197(9) Uani 1 1 d . . . . .
H86A H 0.724426 0.697639 0.936047 0.296 Uiso 1 1 calc R U . . .
H86B H 0.765189 0.778480 0.933904 0.296 Uiso 1 1 calc R U . . .
H86C H 0.749031 0.739449 0.895245 0.296 Uiso 1 1 calc R U . . .
C87 C 0.5359(14) 0.8450(8) 0.9528(3) 0.138(5) Uani 1 1 d . . . . .
H87A H 0.442740 0.876889 0.950685 0.207 Uiso 1 1 calc R U . . .
H87B H 0.592703 0.880273 0.953163 0.207 Uiso 1 1 calc R U . . .
H87C H 0.549595 0.809946 0.976679 0.207 Uiso 1 1 calc R U . . .
C88 C 0.2939(9) 0.8361(4) 0.6300(3) 0.090(2) Uani 1 1 d D . . . .
C89 C 0.242(2) 0.8631(13) 0.5841(7) 0.119(3) Uani 0.509(6) 1 d . . P A 1
H89A H 0.262072 0.816029 0.569708 0.179 Uiso 0.509(6) 1 calc R U P A 1
H89B H 0.288623 0.900174 0.572524 0.179 Uiso 0.509(6) 1 calc R U P A 1
H89C H 0.146619 0.889010 0.583447 0.179 Uiso 0.509(6) 1 calc R U P A 1
C90 C 0.252(3) 0.9144(12) 0.6474(7) 0.119(3) Uani 0.509(6) 1 d . . P A 1
H90A H 0.155289 0.934465 0.647080 0.179 Uiso 0.509(6) 1 calc R U P A 1
H90B H 0.289126 0.952487 0.632385 0.179 Uiso 0.509(6) 1 calc R U P A 1
H90C H 0.285446 0.907181 0.673923 0.179 Uiso 0.509(6) 1 calc R U P A 1
C91 C 0.441(2) 0.8104(13) 0.6241(8) 0.119(3) Uani 0.509(6) 1 d . . P A 1
H91A H 0.487061 0.804302 0.648872 0.179 Uiso 0.509(6) 1 calc R U P A 1
H91B H 0.466133 0.850538 0.606895 0.179 Uiso 0.509(6) 1 calc R U P A 1
H91C H 0.466321 0.759610 0.612528 0.179 Uiso 0.509(6) 1 calc R U P A 1
C92 C -0.1062(7) 0.7262(6) 0.6501(3) 0.091(2) Uani 1 1 d D . . . .
C93 C -0.163(2) 0.6611(16) 0.6744(7) 0.120(3) Uani 0.509(6) 1 d . . P A 1
H93A H -0.117052 0.608052 0.666812 0.180 Uiso 0.509(6) 1 calc R U P A 1
H93B H -0.258263 0.672801 0.669264 0.180 Uiso 0.509(6) 1 calc R U P A 1
H93C H -0.147933 0.662814 0.701937 0.180 Uiso 0.509(6) 1 calc R U P A 1
C94 C -0.125(2) 0.7125(16) 0.6087(7) 0.120(3) Uani 0.509(6) 1 d . . P A 1
H94A H -0.210508 0.702384 0.605553 0.180 Uiso 0.509(6) 1 calc R U P A 1
H94B H -0.053388 0.666596 0.601705 0.180 Uiso 0.509(6) 1 calc R U P A 1
H94C H -0.121906 0.759625 0.592117 0.180 Uiso 0.509(6) 1 calc R U P A 1
C95 C -0.2011(19) 0.7998(15) 0.6684(7) 0.120(3) Uani 0.509(6) 1 d . . P A 1
H95A H -0.172583 0.800611 0.694965 0.180 Uiso 0.509(6) 1 calc R U P A 1
H95B H -0.292150 0.795915 0.668279 0.180 Uiso 0.509(6) 1 calc R U P A 1
H95C H -0.197792 0.848727 0.653443 0.180 Uiso 0.509(6) 1 calc R U P A 1
C1A C 0.8836(15) 0.4470(8) 0.6998(5) 0.345(8) Uani 1 1 d DG . . . .
C6A C 0.933(2) 0.4593(11) 0.7352(5) 0.345(8) Uani 1 1 d DG . . . .
H6A H 0.874032 0.479622 0.755009 0.414 Uiso 1 1 calc R U . . .
C5A C 1.071(2) 0.4415(12) 0.7412(6) 0.345(8) Uani 1 1 d G . . . .
H5A H 1.104513 0.449741 0.765138 0.414 Uiso 1 1 calc R U . . .
C4A C 1.1586(15) 0.4114(11) 0.7119(8) 0.345(8) Uani 1 1 d G . . . .
H4A H 1.251600 0.399341 0.716006 0.414 Uiso 1 1 calc R U . . .
C3A C 1.109(2) 0.3992(12) 0.6766(7) 0.345(8) Uani 1 1 d G . . . .
H3A H 1.168209 0.378823 0.656746 0.414 Uiso 1 1 calc R U . . .
C2A C 0.971(2) 0.4170(11) 0.6705(5) 0.345(8) Uani 1 1 d DG . . . .
H2A H 0.937729 0.408703 0.646616 0.414 Uiso 1 1 calc R U . . .
C1B C 0.2913(14) 0.3970(6) 0.9366(5) 0.291(6) Uani 1 1 d DG . . . .
C2B C 0.3092(16) 0.4113(8) 0.8970(5) 0.291(6) Uani 1 1 d DG . . . .
H2B H 0.396115 0.398846 0.886757 0.349 Uiso 1 1 calc R U . . .
C3B C 0.199(2) 0.4441(9) 0.8724(4) 0.291(6) Uani 1 1 d G . . . .
H3B H 0.210841 0.453758 0.845672 0.349 Uiso 1 1 calc R U . . .
C4B C 0.0702(18) 0.4625(8) 0.8875(6) 0.291(6) Uani 1 1 d G . . . .
H4B H -0.004552 0.484660 0.870957 0.349 Uiso 1 1 calc R U . . .
C5B C 0.0522(14) 0.4482(9) 0.9271(7) 0.291(6) Uani 1 1 d G . . . .
H5B H -0.034674 0.460651 0.937327 0.349 Uiso 1 1 calc R U . . .
C6B C 0.1628(18) 0.4154(8) 0.9516(5) 0.291(6) Uani 1 1 d DG . . . .
H6B H 0.150599 0.405739 0.978414 0.349 Uiso 1 1 calc R U . . .
C1C C 1.0348(12) -0.0612(6) 0.7651(4) 0.294(8) Uani 1 1 d DG . . . .
C6C C 0.9460(11) -0.0151(6) 0.7902(5) 0.294(8) Uani 1 1 d DG . . . .
H6C H 0.862820 0.018562 0.780787 0.353 Uiso 1 1 calc R U . . .
C5C C 0.9802(16) -0.0188(8) 0.8292(5) 0.294(8) Uani 1 1 d G . . . .
H5C H 0.920120 0.012394 0.846170 0.353 Uiso 1 1 calc R U . . .
C4C C 1.1032(18) -0.0686(9) 0.8431(5) 0.294(8) Uani 1 1 d G . . . .
H4C H 1.126318 -0.071069 0.869475 0.353 Uiso 1 1 calc R U . . .
C3C C 1.1920(13) -0.1147(8) 0.8180(6) 0.294(8) Uani 1 1 d G . . . .
H3C H 1.275217 -0.148365 0.827397 0.353 Uiso 1 1 calc R U . . .
C2C C 1.1578(12) -0.1110(6) 0.7790(5) 0.294(8) Uani 1 1 d DG . . . .
H2C H 1.217920 -0.142197 0.762014 0.353 Uiso 1 1 calc R U . . .
C7A C 0.7422(16) 0.4656(13) 0.6935(9) 0.345(8) Uani 1 1 d D . . . .
H7AA H 0.707125 0.428753 0.710002 0.517 Uiso 1 1 calc R U . . .
H7AB H 0.724298 0.460701 0.666510 0.517 Uiso 1 1 calc R U . . .
H7AC H 0.699239 0.520091 0.699740 0.517 Uiso 1 1 calc R U . . .
C7B C 0.3989(19) 0.3650(10) 0.9606(7) 0.291(6) Uani 1 1 d D . . . .
H7BA H 0.388324 0.317599 0.975497 0.436 Uiso 1 1 calc R U . . .
H7BB H 0.405550 0.404113 0.978194 0.436 Uiso 1 1 calc R U . . .
H7BC H 0.479721 0.350514 0.945371 0.436 Uiso 1 1 calc R U . . .
C7C C 1.0008(19) -0.0573(10) 0.7270(5) 0.294(8) Uani 1 1 d D . . . .
H7CA H 0.984845 -0.107310 0.721494 0.441 Uiso 1 1 calc R U . . .
H7CB H 1.073113 -0.048394 0.711027 0.441 Uiso 1 1 calc R U . . .
H7CC H 0.920013 -0.013473 0.721376 0.441 Uiso 1 1 calc R U . . .
C7E C 0.1503(17) 0.1504(18) 0.7608(4) 0.348(10) Uani 1 1 d D . . . .
H7EA H 0.095627 0.130846 0.779918 0.522 Uiso 1 1 calc R U . . .
H7EB H 0.157789 0.120941 0.737960 0.522 Uiso 1 1 calc R U . . .
H7EC H 0.108938 0.206974 0.753633 0.522 Uiso 1 1 calc R U . . .
C1D C 0.0192(12) 0.4814(9) 0.5246(5) 0.147(5) Uani 0.5 1 d DG . P B -1
C2D C -0.0503(13) 0.5623(9) 0.5238(6) 0.147(5) Uani 0.5 1 d DG . P B -1
H2D H -0.067610 0.587390 0.547064 0.176 Uiso 0.5 1 calc R U P B -1
C3D C -0.0943(12) 0.6062(8) 0.4885(7) 0.147(5) Uani 0.5 1 d G . P B -1
H3D H -0.141319 0.660915 0.487973 0.176 Uiso 0.5 1 calc R U P B -1
C4D C -0.0687(13) 0.5691(11) 0.4541(6) 0.147(5) Uani 0.5 1 d G . P B -1
H4D H -0.098484 0.598749 0.430304 0.176 Uiso 0.5 1 calc R U P B -1
C5D C 0.0008(14) 0.4881(11) 0.4550(5) 0.147(5) Uani 0.5 1 d G . P B -1
H5D H 0.018060 0.463057 0.431727 0.176 Uiso 0.5 1 calc R U P B -1
C6D C 0.0448(13) 0.4443(8) 0.4902(6) 0.147(5) Uani 0.5 1 d DG . P B -1
H6D H 0.091771 0.389531 0.490819 0.176 Uiso 0.5 1 calc R U P B -1
C7D C 0.0606(15) 0.4402(12) 0.5596(6) 0.147(5) Uani 0.5 1 d D . P B -1
H7DA H 0.157252 0.428107 0.562011 0.220 Uiso 0.5 1 calc R U P B -1
H7DB H 0.035726 0.390694 0.561593 0.220 Uiso 0.5 1 calc R U P B -1
H7DC H 0.018532 0.472593 0.580277 0.220 Uiso 0.5 1 calc R U P B -1
C1E C 0.2740(15) 0.1398(11) 0.7761(3) 0.348(10) Uani 1 1 d DG . . . .
C2E C 0.350(2) 0.0641(10) 0.7911(4) 0.348(10) Uani 1 1 d DG . . . .
H2E H 0.314805 0.020094 0.790680 0.418 Uiso 1 1 calc R U . . .
C3E C 0.4764(19) 0.0534(12) 0.8067(4) 0.348(10) Uani 1 1 d G . . . .
H3E H 0.527507 0.002169 0.816875 0.418 Uiso 1 1 calc R U . . .
C4E C 0.5278(15) 0.1184(17) 0.8073(4) 0.348(10) Uani 1 1 d G . . . .
H4E H 0.613596 0.111138 0.817894 0.418 Uiso 1 1 calc R U . . .
C5E C 0.452(2) 0.1941(14) 0.7923(5) 0.348(10) Uani 1 1 d G . . . .
H5E H 0.486984 0.238032 0.792719 0.418 Uiso 1 1 calc R U . . .
C6E C 0.325(2) 0.2048(9) 0.7767(4) 0.348(10) Uani 1 1 d DG . . . .
H6E H 0.274281 0.255958 0.766523 0.418 Uiso 1 1 calc R U . . .
C79A C 0.8655(19) -0.0181(8) 0.9490(8) 0.120(3) Uani 0.491(6) 1 d D . P A 2
H79D H 0.815830 -0.057474 0.950162 0.181 Uiso 0.491(6) 1 calc R U P A 2
H79E H 0.909030 -0.020385 0.973886 0.181 Uiso 0.491(6) 1 calc R U P A 2
H79F H 0.932639 -0.029721 0.928971 0.181 Uiso 0.491(6) 1 calc R U P A 2
C78A C 0.6356(16) 0.1186(12) 0.9547(7) 0.120(3) Uani 0.491(6) 1 d D . P A 2
H78D H 0.575601 0.086052 0.960831 0.181 Uiso 0.491(6) 1 calc R U P A 2
H78E H 0.594514 0.161131 0.934828 0.181 Uiso 0.491(6) 1 calc R U P A 2
H78F H 0.652957 0.141870 0.977814 0.181 Uiso 0.491(6) 1 calc R U P A 2
C77A C 0.701(2) 0.0327(15) 0.9079(5) 0.120(3) Uani 0.491(6) 1 d D . P A 2
H77D H 0.769686 -0.003256 0.893375 0.181 Uiso 0.491(6) 1 calc R U P A 2
H77E H 0.649379 0.076776 0.890429 0.181 Uiso 0.491(6) 1 calc R U P A 2
H77F H 0.642900 0.003658 0.920074 0.181 Uiso 0.491(6) 1 calc R U P A 2
C93A C -0.094(2) 0.6695(14) 0.6181(6) 0.120(3) Uani 0.491(6) 1 d D . P A 2
H93D H -0.047300 0.687451 0.596158 0.180 Uiso 0.491(6) 1 calc R U P A 2
H93E H -0.182181 0.669458 0.609828 0.180 Uiso 0.491(6) 1 calc R U P A 2
H93F H -0.043126 0.615697 0.627885 0.180 Uiso 0.491(6) 1 calc R U P A 2
C95A C -0.1799(19) 0.7080(17) 0.6864(5) 0.120(3) Uani 0.491(6) 1 d D . P A 2
H95D H -0.138704 0.653210 0.696959 0.180 Uiso 0.491(6) 1 calc R U P A 2
H95E H -0.273013 0.714792 0.679884 0.180 Uiso 0.491(6) 1 calc R U P A 2
H95F H -0.175024 0.744422 0.705641 0.180 Uiso 0.491(6) 1 calc R U P A 2
C94A C -0.1808(19) 0.8094(9) 0.6306(7) 0.120(3) Uani 0.491(6) 1 d D . P A 2
H94D H -0.183849 0.849833 0.648365 0.180 Uiso 0.491(6) 1 calc R U P A 2
H94E H -0.271330 0.810353 0.623813 0.180 Uiso 0.491(6) 1 calc R U P A 2
H94F H -0.134078 0.820343 0.607258 0.180 Uiso 0.491(6) 1 calc R U P A 2
C89A C 0.405(2) 0.7887(12) 0.6049(7) 0.119(3) Uani 0.491(6) 1 d D . P A 2
H89D H 0.448084 0.736681 0.618413 0.179 Uiso 0.491(6) 1 calc R U P A 2
H89E H 0.471393 0.817790 0.600086 0.179 Uiso 0.491(6) 1 calc R U P A 2
H89F H 0.367819 0.781633 0.580445 0.179 Uiso 0.491(6) 1 calc R U P A 2
C90A C 0.1898(19) 0.9059(10) 0.6088(7) 0.119(3) Uani 0.491(6) 1 d D . P A 2
H90D H 0.140170 0.885749 0.590517 0.179 Uiso 0.491(6) 1 calc R U P A 2
H90E H 0.234189 0.941494 0.594850 0.179 Uiso 0.491(6) 1 calc R U P A 2
H90F H 0.128628 0.934988 0.627414 0.179 Uiso 0.491(6) 1 calc R U P A 2
C91A C 0.364(2) 0.8645(13) 0.6625(5) 0.119(3) Uani 0.491(6) 1 d D . P A 2
H91D H 0.299780 0.884354 0.682461 0.179 Uiso 0.491(6) 1 calc R U P A 2
H91E H 0.400030 0.907086 0.651823 0.179 Uiso 0.491(6) 1 calc R U P A 2
H91F H 0.436297 0.819996 0.673702 0.179 Uiso 0.491(6) 1 calc R U P A 2
C7F C -0.464(2) 0.8158(19) 0.7566(5) 0.442(16) Uani 1 1 d D . . . .
H7FA H -0.520349 0.782708 0.750770 0.662 Uiso 1 1 calc R U . . .
H7FB H -0.441164 0.841890 0.732646 0.662 Uiso 1 1 calc R U . . .
H7FC H -0.511432 0.856117 0.773358 0.662 Uiso 1 1 calc R U . . .
C1F C -0.3504(18) 0.7694(11) 0.7748(4) 0.442(16) Uani 1 1 d DG . . . .
C6F C -0.334(2) 0.6880(12) 0.7836(5) 0.442(16) Uani 1 1 d DG . . . .
H6F H -0.401417 0.665445 0.776961 0.530 Uiso 1 1 calc R U . . .
C5F C -0.217(3) 0.6400(10) 0.8023(6) 0.442(16) Uani 1 1 d G . . . .
H5F H -0.206228 0.585006 0.808264 0.530 Uiso 1 1 calc R U . . .
C4F C -0.117(2) 0.6734(17) 0.8121(5) 0.442(16) Uani 1 1 d G . . . .
H4F H -0.038724 0.640978 0.824728 0.530 Uiso 1 1 calc R U . . .
C3F C -0.134(2) 0.7548(19) 0.8032(5) 0.442(16) Uani 1 1 d G . . . .
H3F H -0.066408 0.777390 0.809890 0.530 Uiso 1 1 calc R U . . .
C2F C -0.250(2) 0.8028(11) 0.7846(5) 0.442(16) Uani 1 1 d DG . . . .
H2F H -0.261596 0.857831 0.778588 0.530 Uiso 1 1 calc R U . . .

loop_
_atom_site_aniso_label
_atom_site_aniso_U_11
_atom_site_aniso_U_22
_atom_site_aniso_U_33
_atom_site_aniso_U_23
_atom_site_aniso_U_13
_atom_site_aniso_U_12
Pt1 0.05071(13) 0.04536(12) 0.04528(12) -0.01344(8) -0.00792(9) 0.00151(9)
Pt2 0.05071(12) 0.03883(11) 0.05109(13) -0.00885(8) -0.00492(9) -0.00708(8)
Cl1 0.0546(7) 0.0491(7) 0.0869(10) -0.0002(6) 0.0109(7) -0.0006(6)
Cl2 0.0670(9) 0.0598(8) 0.0901(11) -0.0016(7) 0.0130(8) -0.0191(7)
N1 0.043(2) 0.0368(19) 0.046(2) -0.0107(16) -0.0032(16) 0.0014(16)
N2 0.057(3) 0.050(2) 0.051(2) -0.0167(19) -0.011(2) 0.005(2)
N3 0.061(3) 0.049(2) 0.044(2) -0.0113(18) -0.0067(19) 0.001(2)
N4 0.056(2) 0.045(2) 0.044(2) -0.0071(17) -0.0105(18) 0.0026(19)
N5 0.0368(18) 0.0346(18) 0.047(2) -0.0067(15) -0.0042(15) -0.0048(15)
N6 0.0362(18) 0.0389(19) 0.0418(19) -0.0032(15) -0.0026(15) -0.0077(15)
N7 0.065(3) 0.039(2) 0.069(3) -0.008(2) -0.006(2) -0.005(2)
C1 0.041(2) 0.039(2) 0.043(2) -0.0120(18) -0.0043(18) -0.0040(18)
C2 0.047(3) 0.040(2) 0.050(3) -0.007(2) -0.006(2) -0.002(2)
C3 0.058(3) 0.039(2) 0.050(3) -0.012(2) -0.007(2) 0.006(2)
C4 0.078(4) 0.052(3) 0.056(3) -0.009(3) -0.013(3) 0.013(3)
C5 0.077(4) 0.054(3) 0.053(3) -0.010(2) -0.016(3) 0.013(3)
C6 0.059(3) 0.049(3) 0.052(3) -0.008(2) -0.011(2) 0.007(2)
C7 0.060(3) 0.059(3) 0.050(3) -0.008(2) -0.008(2) -0.003(3)
C8 0.066(3) 0.059(3) 0.045(3) -0.008(2) -0.011(2) 0.000(3)
C9 0.085(5) 0.074(4) 0.052(3) -0.017(3) -0.018(3) 0.002(3)
C10 0.089(5) 0.066(4) 0.056(3) -0.019(3) -0.017(3) -0.002(3)
C11 0.065(3) 0.058(3) 0.047(3) -0.017(2) -0.005(2) -0.007(3)
C12 0.059(3) 0.055(3) 0.054(3) -0.014(2) -0.003(2) -0.006(3)
C13 0.065(3) 0.050(3) 0.055(3) -0.025(2) -0.006(3) 0.007(3)
C14 0.089(5) 0.064(4) 0.060(4) -0.026(3) -0.015(3) 0.017(3)
C15 0.081(4) 0.066(4) 0.070(4) -0.028(3) -0.021(3) 0.027(3)
C16 0.055(3) 0.048(3) 0.061(3) -0.021(2) -0.014(2) 0.016(2)
C17 0.050(3) 0.045(3) 0.060(3) -0.017(2) -0.012(2) 0.005(2)
C18 0.040(2) 0.040(2) 0.053(3) -0.013(2) -0.009(2) 0.0033(19)
C19 0.037(2) 0.040(2) 0.048(3) -0.0102(19) -0.0021(18) -0.0022(18)
C20 0.045(2) 0.035(2) 0.051(3) -0.0092(19) -0.002(2) -0.0034(18)
C21 0.036(2) 0.035(2) 0.049(2) -0.0034(18) -0.0032(18) -0.0051(17)
C22 0.041(2) 0.036(2) 0.052(3) -0.0062(19) -0.0036(19) -0.0045(18)
C23 0.034(2) 0.049(3) 0.045(2) -0.0032(19) 0.0000(18) -0.0122(19)
C24 0.040(2) 0.047(3) 0.053(3) 0.003(2) -0.005(2) -0.010(2)
C25 0.039(2) 0.072(4) 0.045(3) 0.004(2) -0.006(2) -0.016(2)
C26 0.051(3) 0.078(4) 0.046(3) -0.011(3) -0.004(2) -0.022(3)
C27 0.047(3) 0.057(3) 0.048(3) -0.013(2) -0.002(2) -0.011(2)
C28 0.036(2) 0.047(2) 0.043(2) -0.0060(19) -0.0031(18) -0.0068(19)
C29 0.035(2) 0.032(2) 0.047(2) -0.0068(17) -0.0020(17) -0.0061(16)
C30 0.035(2) 0.037(2) 0.046(2) -0.0098(18) 0.0001(17) -0.0086(17)
C31 0.041(2) 0.032(2) 0.049(2) -0.0081(18) -0.0015(18) -0.0035(17)
C32 0.043(2) 0.037(2) 0.043(2) -0.0085(18) -0.0034(18) -0.0064(18)
C33 0.048(3) 0.035(2) 0.043(2) -0.0055(18) -0.0083(19) 0.0015(19)
C34 0.046(3) 0.039(2) 0.055(3) -0.008(2) -0.010(2) -0.007(2)
C35 0.046(3) 0.044(3) 0.052(3) -0.011(2) -0.006(2) 0.000(2)
C36 0.060(3) 0.039(2) 0.061(3) -0.017(2) -0.004(2) -0.004(2)
C37 0.062(3) 0.041(3) 0.056(3) -0.006(2) -0.004(2) -0.012(2)
C38 0.055(3) 0.046(3) 0.049(3) -0.009(2) -0.001(2) -0.007(2)
C39 0.059(3) 0.054(3) 0.048(3) -0.007(2) -0.009(2) -0.003(2)
C40 0.062(3) 0.055(3) 0.052(3) -0.003(2) -0.005(2) -0.005(3)
C41 0.054(3) 0.058(3) 0.052(3) -0.006(2) -0.007(2) -0.004(2)
C42 0.057(3) 0.056(3) 0.050(3) 0.000(2) -0.011(2) -0.007(2)
C43 0.056(3) 0.059(3) 0.057(3) -0.004(2) -0.007(2) -0.012(3)
C44 0.056(3) 0.068(4) 0.057(3) -0.006(3) -0.013(3) -0.005(3)
C45 0.058(3) 0.061(3) 0.049(3) -0.015(2) -0.004(2) -0.003(3)
C46 0.074(4) 0.076(4) 0.072(4) -0.028(3) 0.007(3) -0.025(3)
C47 0.080(4) 0.085(5) 0.072(4) -0.039(4) 0.019(3) -0.029(4)
C48 0.069(4) 0.070(4) 0.063(4) -0.031(3) 0.002(3) -0.014(3)
C49 0.069(4) 0.067(4) 0.055(3) -0.016(3) -0.006(3) -0.017(3)
C50 0.063(3) 0.071(4) 0.057(3) -0.019(3) 0.000(3) -0.016(3)
C51 0.053(3) 0.040(2) 0.058(3) -0.019(2) -0.012(2) 0.006(2)
C52 0.059(3) 0.042(3) 0.076(4) -0.022(3) -0.021(3) 0.003(2)
C53 0.072(4) 0.038(3) 0.081(4) -0.017(3) -0.019(3) 0.003(3)
C54 0.066(4) 0.049(3) 0.072(4) -0.009(3) -0.015(3) 0.006(3)
C55 0.050(3) 0.069(4) 0.062(3) -0.021(3) -0.009(2) 0.010(3)
C56 0.060(3) 0.052(3) 0.056(3) -0.020(2) -0.005(2) 0.002(2)
C57 0.077(4) 0.049(3) 0.061(3) -0.004(2) -0.008(3) -0.011(3)
C58 0.125(3) 0.0621(18) 0.096(2) -0.0163(16) -0.012(2) -0.0076(19)
C59 0.125(3) 0.0621(18) 0.096(2) -0.0163(16) -0.012(2) -0.0076(19)
C60 0.125(3) 0.0621(18) 0.096(2) -0.0163(16) -0.012(2) -0.0076(19)
C61 0.125(3) 0.0621(18) 0.096(2) -0.0163(16) -0.012(2) -0.0076(19)
C62 0.125(3) 0.0621(18) 0.096(2) -0.0163(16) -0.012(2) -0.0076(19)
C63 0.125(3) 0.0621(18) 0.096(2) -0.0163(16) -0.012(2) -0.0076(19)
C64 0.048(3) 0.069(4) 0.067(4) -0.019(3) 0.004(3) -0.004(3)
C65 0.071(4) 0.082(5) 0.087(5) -0.033(4) 0.016(4) -0.006(4)
C66 0.092(6) 0.098(6) 0.105(6) -0.029(5) 0.034(5) -0.039(5)
C67 0.048(4) 0.160(9) 0.111(7) -0.049(6) -0.008(4) -0.002(5)
C68 0.092(5) 0.055(3) 0.067(4) -0.010(3) 0.002(3) -0.032(3)
C69 0.085(6) 0.090(6) 0.159(9) -0.024(6) 0.002(6) -0.049(5)
C70 0.145(9) 0.073(5) 0.102(6) 0.019(4) -0.018(6) -0.049(5)
C71 0.149(8) 0.084(5) 0.086(5) -0.022(4) 0.003(5) -0.075(6)
C72 0.057(3) 0.074(4) 0.071(4) 0.000(3) -0.009(3) -0.014(3)
C73 0.065(5) 0.085(6) 0.150(9) -0.017(6) -0.007(5) -0.004(4)
C74 0.077(5) 0.130(8) 0.104(6) 0.023(6) -0.012(4) -0.044(5)
C75 0.078(5) 0.130(7) 0.075(5) -0.009(5) -0.017(4) -0.038(5)
C76 0.076(4) 0.077(5) 0.087(5) 0.004(4) -0.009(4) -0.028(4)
C77 0.110(7) 0.128(8) 0.134(9) 0.020(6) -0.004(5) -0.062(6)
C78 0.110(7) 0.128(8) 0.134(9) 0.020(6) -0.004(5) -0.062(6)
C79 0.110(7) 0.128(8) 0.134(9) 0.020(6) -0.004(5) -0.062(6)
C80 0.129(9) 0.196(13) 0.142(9) -0.115(9) 0.073(7) -0.094(9)
C81 0.121(10) 0.41(3) 0.071(6) 0.000(11) 0.024(6) -0.086(14)
C82 0.23(2) 0.182(18) 0.32(3) -0.035(18) 0.14(2) 0.051(16)
C83 0.095(7) 0.203(14) 0.134(10) -0.045(9) 0.023(7) -0.049(8)
C84 0.084(5) 0.098(6) 0.078(5) -0.033(4) 0.005(4) -0.037(4)
C85 0.212(15) 0.149(11) 0.105(8) -0.011(7) 0.009(8) -0.109(11)
C86 0.073(7) 0.173(13) 0.37(3) -0.114(15) -0.009(10) -0.048(8)
C87 0.173(11) 0.176(12) 0.116(8) -0.079(8) 0.034(7) -0.115(10)
C88 0.093(5) 0.053(4) 0.124(6) -0.009(4) -0.012(5) -0.018(4)
C89 0.132(7) 0.084(5) 0.146(8) 0.003(5) 0.009(6) -0.042(5)
C90 0.132(7) 0.084(5) 0.146(8) 0.003(5) 0.009(6) -0.042(5)
C91 0.132(7) 0.084(5) 0.146(8) 0.003(5) 0.009(6) -0.042(5)
C92 0.049(3) 0.115(6) 0.093(5) -0.006(4) -0.018(3) -0.001(4)
C93 0.073(4) 0.141(8) 0.142(7) -0.018(6) -0.023(4) -0.022(5)
C94 0.073(4) 0.141(8) 0.142(7) -0.018(6) -0.023(4) -0.022(5)
C95 0.073(4) 0.141(8) 0.142(7) -0.018(6) -0.023(4) -0.022(5)
C1A 0.288(16) 0.283(13) 0.50(3) -0.014(14) -0.029(17) -0.149(15)
C6A 0.288(16) 0.283(13) 0.50(3) -0.014(14) -0.029(17) -0.149(15)
C5A 0.288(16) 0.283(13) 0.50(3) -0.014(14) -0.029(17) -0.149(15)
C4A 0.288(16) 0.283(13) 0.50(3) -0.014(14) -0.029(17) -0.149(15)
C3A 0.288(16) 0.283(13) 0.50(3) -0.014(14) -0.029(17) -0.149(15)
C2A 0.288(16) 0.283(13) 0.50(3) -0.014(14) -0.029(17) -0.149(15)
C1B 0.291(15) 0.211(10) 0.412(19) -0.004(11) -0.017(13) -0.145(12)
C2B 0.291(15) 0.211(10) 0.412(19) -0.004(11) -0.017(13) -0.145(12)
C3B 0.291(15) 0.211(10) 0.412(19) -0.004(11) -0.017(13) -0.145(12)
C4B 0.291(15) 0.211(10) 0.412(19) -0.004(11) -0.017(13) -0.145(12)
C5B 0.291(15) 0.211(10) 0.412(19) -0.004(11) -0.017(13) -0.145(12)
C6B 0.291(15) 0.211(10) 0.412(19) -0.004(11) -0.017(13) -0.145(12)
C1C 0.231(10) 0.147(7) 0.50(3) -0.045(11) 0.097(13) -0.042(6)
C6C 0.231(10) 0.147(7) 0.50(3) -0.045(11) 0.097(13) -0.042(6)
C5C 0.231(10) 0.147(7) 0.50(3) -0.045(11) 0.097(13) -0.042(6)
C4C 0.231(10) 0.147(7) 0.50(3) -0.045(11) 0.097(13) -0.042(6)
C3C 0.231(10) 0.147(7) 0.50(3) -0.045(11) 0.097(13) -0.042(6)
C2C 0.231(10) 0.147(7) 0.50(3) -0.045(11) 0.097(13) -0.042(6)
C7A 0.288(16) 0.283(13) 0.50(3) -0.014(14) -0.029(17) -0.149(15)
C7B 0.291(15) 0.211(10) 0.412(19) -0.004(11) -0.017(13) -0.145(12)
C7C 0.231(10) 0.147(7) 0.50(3) -0.045(11) 0.097(13) -0.042(6)
C7E 0.363(18) 0.60(3) 0.188(11) -0.143(14) 0.152(12) -0.28(2)
C1D 0.058(4) 0.120(9) 0.271(17) -0.007(8) 0.017(6) -0.043(5)
C2D 0.058(4) 0.120(9) 0.271(17) -0.007(8) 0.017(6) -0.043(5)
C3D 0.058(4) 0.120(9) 0.271(17) -0.007(8) 0.017(6) -0.043(5)
C4D 0.058(4) 0.120(9) 0.271(17) -0.007(8) 0.017(6) -0.043(5)
C5D 0.058(4) 0.120(9) 0.271(17) -0.007(8) 0.017(6) -0.043(5)
C6D 0.058(4) 0.120(9) 0.271(17) -0.007(8) 0.017(6) -0.043(5)
C7D 0.058(4) 0.120(9) 0.271(17) -0.007(8) 0.017(6) -0.043(5)
C1E 0.363(18) 0.60(3) 0.188(11) -0.143(14) 0.152(12) -0.28(2)
C2E 0.363(18) 0.60(3) 0.188(11) -0.143(14) 0.152(12) -0.28(2)
C3E 0.363(18) 0.60(3) 0.188(11) -0.143(14) 0.152(12) -0.28(2)
C4E 0.363(18) 0.60(3) 0.188(11) -0.143(14) 0.152(12) -0.28(2)
C5E 0.363(18) 0.60(3) 0.188(11) -0.143(14) 0.152(12) -0.28(2)
C6E 0.363(18) 0.60(3) 0.188(11) -0.143(14) 0.152(12) -0.28(2)
C79A 0.110(7) 0.128(8) 0.134(9) 0.020(6) -0.004(5) -0.062(6)
C78A 0.110(7) 0.128(8) 0.134(9) 0.020(6) -0.004(5) -0.062(6)
C77A 0.110(7) 0.128(8) 0.134(9) 0.020(6) -0.004(5) -0.062(6)
C93A 0.073(4) 0.141(8) 0.142(7) -0.018(6) -0.023(4) -0.022(5)
C95A 0.073(4) 0.141(8) 0.142(7) -0.018(6) -0.023(4) -0.022(5)
C94A 0.073(4) 0.141(8) 0.142(7) -0.018(6) -0.023(4) -0.022(5)
C89A 0.132(7) 0.084(5) 0.146(8) 0.003(5) 0.009(6) -0.042(5)
C90A 0.132(7) 0.084(5) 0.146(8) 0.003(5) 0.009(6) -0.042(5)
C91A 0.132(7) 0.084(5) 0.146(8) 0.003(5) 0.009(6) -0.042(5)
C7F 0.58(4) 0.40(2) 0.32(2) -0.063(17) 0.32(3) -0.10(3)
C1F 0.58(4) 0.40(2) 0.32(2) -0.063(17) 0.32(3) -0.10(3)
C6F 0.58(4) 0.40(2) 0.32(2) -0.063(17) 0.32(3) -0.10(3)
C5F 0.58(4) 0.40(2) 0.32(2) -0.063(17) 0.32(3) -0.10(3)
C4F 0.58(4) 0.40(2) 0.32(2) -0.063(17) 0.32(3) -0.10(3)
C3F 0.58(4) 0.40(2) 0.32(2) -0.063(17) 0.32(3) -0.10(3)
C2F 0.58(4) 0.40(2) 0.32(2) -0.063(17) 0.32(3) -0.10(3)

loop_
_atom_type_symbol
_atom_type_description
_atom_type_scat_dispersion_real
_atom_type_scat_dispersion_imag
_atom_type_scat_source
C C 0.0181 0.0091 'International Tables Vol C Tables 4.2.6.8 and 6.1.1.4'
H H 0.0000 0.0000 'International Tables Vol C Tables 4.2.6.8 and 6.1.1.4'
Cl Cl 0.3639 0.7018 'International Tables Vol C Tables 4.2.6.8 and 6.1.1.4'
N N 0.0311 0.0180 'International Tables Vol C Tables 4.2.6.8 and 6.1.1.4'
Pt Pt -4.5932 6.9264 'International Tables Vol C Tables 4.2.6.8 and 6.1.1.4'

loop_
_geom_angle_atom_site_label_1
_geom_angle_atom_site_label_2
_geom_angle_atom_site_label_3
_geom_angle
_geom_angle_site_symmetry_1
_geom_angle_site_symmetry_3
_geom_angle_publ_flag
N2 Pt1 N1 91.17(16) . . ?
N2 Pt1 N3 88.74(18) . . ?
N3 Pt1 N1 178.2(2) . . ?
N4 Pt1 N1 90.17(16) . . ?
N4 Pt1 N2 177.9(2) . . ?
N4 Pt1 N3 89.98(17) . . ?
Cl2 Pt2 Cl1 179.71(7) . . ?
N5 Pt2 Cl1 90.81(12) . . ?
N5 Pt2 Cl2 89.18(12) . . ?
N7 Pt2 Cl1 87.19(16) . . ?
N7 Pt2 Cl2 92.86(17) . . ?
N7 Pt2 N5 173.83(18) . . ?
C1 N1 Pt1 127.2(3) . . ?
C18 N1 Pt1 125.4(3) . . ?
C18 N1 C1 107.4(4) . . ?
C13 N2 Pt1 127.3(4) . . ?
C16 N2 Pt1 125.5(3) . . ?
C16 N2 C13 107.1(4) . . ?
C8 N3 Pt1 126.0(4) . . ?
C11 N3 Pt1 127.2(4) . . ?
C11 N3 C8 106.8(4) . . ?
C3 N4 Pt1 126.6(3) . . ?
C3 N4 C6 106.1(4) . . ?
C6 N4 Pt1 127.3(4) . . ?
C28 N5 Pt2 121.3(3) . . ?
C29 N5 Pt2 133.0(3) . . ?
C29 N5 C28 105.6(4) . . ?
C23 N6 C22 136.5(4) . . ?
C29 N6 C22 114.3(4) . . ?
C29 N6 C23 109.2(4) . . ?
C57 N7 Pt2 171.8(5) . . ?
N1 C1 C32 109.8(4) . . ?
C2 C1 N1 124.1(4) . . ?
C2 C1 C32 126.0(4) . . ?
C1 C2 C3 125.4(5) . . ?
C1 C2 C33 121.5(4) . . ?
C3 C2 C33 113.1(4) . . ?
N4 C3 C2 126.4(4) . . ?
N4 C3 C4 110.0(5) . . ?
C2 C3 C4 123.6(5) . . ?
C3 C4 H4 126.6 . . ?
C5 C4 C3 106.8(5) . . ?
C5 C4 H4 126.6 . . ?
C4 C5 H5 126.2 . . ?
C4 C5 C6 107.5(5) . . ?
C6 C5 H5 126.2 . . ?
N4 C6 C5 109.5(5) . . ?
N4 C6 C7 126.1(5) . . ?
C7 C6 C5 124.4(5) . . ?
C6 C7 C8 123.8(5) . . ?
C6 C7 C39 117.6(5) . . ?
C8 C7 C39 118.5(5) . . ?
N3 C8 C7 126.6(5) . . ?
N3 C8 C9 109.4(5) . . ?
C7 C8 C9 124.0(5) . . ?
C8 C9 H9 126.4 . . ?
C10 C9 C8 107.3(6) . . ?
C10 C9 H9 126.4 . . ?
C9 C10 H10 126.2 . . ?
C9 C10 C11 107.6(5) . . ?
C11 C10 H10 126.2 . . ?
N3 C11 C10 109.0(5) . . ?
N3 C11 C12 125.9(5) . . ?
C12 C11 C10 124.9(5) . . ?
C11 C12 C45 118.3(5) . . ?
C13 C12 C11 124.1(5) . . ?
C13 C12 C45 117.6(5) . . ?
N2 C13 C14 109.0(5) . . ?
C12 C13 N2 126.1(5) . . ?
C12 C13 C14 124.8(5) . . ?
C13 C14 H14 126.4 . . ?
C15 C14 C13 107.3(5) . . ?
C15 C14 H14 126.4 . . ?
C14 C15 H15 126.2 . . ?
C14 C15 C16 107.6(5) . . ?
C16 C15 H15 126.2 . . ?
N2 C16 C15 108.9(5) . . ?
N2 C16 C17 127.1(5) . . ?
C17 C16 C15 123.9(5) . . ?
C16 C17 C18 125.0(5) . . ?
C16 C17 C51 115.4(4) . . ?
C18 C17 C51 119.6(5) . . ?
N1 C18 C17 125.2(5) . . ?
N1 C18 C19 109.9(4) . . ?
C17 C18 C19 124.8(4) . . ?
C20 C19 C18 132.2(4) . . ?
C20 C19 C32 120.9(4) . . ?
C32 C19 C18 106.9(4) . . ?
C19 C20 H20 121.4 . . ?
C21 C20 C19 117.2(4) . . ?
C21 C20 H20 121.4 . . ?
C20 C21 C22 125.7(4) . . ?
C20 C21 C30 122.2(4) . . ?
C30 C21 C22 112.1(4) . . ?
N6 C22 C21 100.0(4) . . ?
N6 C22 H22A 111.8 . . ?
N6 C22 H22B 111.8 . . ?
C21 C22 H22A 111.8 . . ?
C21 C22 H22B 111.8 . . ?
H22A C22 H22B 109.5 . . ?
N6 C23 C24 132.1(5) . . ?
N6 C23 C28 104.8(4) . . ?
C24 C23 C28 123.1(5) . . ?
C23 C24 H24 122.3 . . ?
C25 C24 C23 115.5(5) . . ?
C25 C24 H24 122.3 . . ?
C24 C25 H25 118.8 . . ?
C24 C25 C26 122.3(5) . . ?
C26 C25 H25 118.8 . . ?
C25 C26 H26 118.7 . . ?
C25 C26 C27 122.6(5) . . ?
C27 C26 H26 118.7 . . ?
C26 C27 H27 121.9 . . ?
C26 C27 C28 116.2(5) . . ?
C28 C27 H27 121.9 . . ?
N5 C28 C27 130.6(5) . . ?
C23 C28 N5 109.2(4) . . ?
C23 C28 C27 120.2(5) . . ?
N5 C29 N6 111.2(4) . . ?
N5 C29 C30 140.0(4) . . ?
N6 C29 C30 108.8(4) . . ?
C21 C30 C29 104.8(4) . . ?
C31 C30 C21 121.9(4) . . ?
C31 C30 C29 133.0(4) . . ?
C30 C31 H31 121.8 . . ?
C30 C31 C32 116.5(4) . . ?
C32 C31 H31 121.8 . . ?
C19 C32 C1 105.9(4) . . ?
C31 C32 C1 132.9(4) . . ?
C31 C32 C19 121.2(4) . . ?
C34 C33 C2 120.6(5) . . ?
C34 C33 C38 120.5(5) . . ?
C38 C33 C2 118.4(5) . . ?
C33 C34 H34 119.6 . . ?
C33 C34 C35 120.8(5) . . ?
C35 C34 H34 119.6 . . ?
C34 C35 C36 117.7(5) . . ?
C34 C35 C64 119.3(5) . . ?
C36 C35 C64 122.9(5) . . ?
C35 C36 H36 118.6 . . ?
C37 C36 C35 122.8(5) . . ?
C37 C36 H36 118.6 . . ?
C36 C37 C38 117.8(5) . . ?
C36 C37 C68 123.0(5) . . ?
C38 C37 C68 119.0(5) . . ?
C33 C38 C37 120.4(5) . . ?
C33 C38 H38 119.8 . . ?
C37 C38 H38 119.8 . . ?
C40 C39 C7 121.6(6) . . ?
C44 C39 C7 118.6(5) . . ?
C44 C39 C40 119.8(5) . . ?
C39 C40 H40 119.7 . . ?
C39 C40 C41 120.7(6) . . ?
C41 C40 H40 119.7 . . ?
C40 C41 C72 122.2(6) . . ?
C42 C41 C40 118.0(5) . . ?
C42 C41 C72 119.8(5) . . ?
C41 C42 H42 118.7 . . ?
C43 C42 C41 122.7(5) . . ?
C43 C42 H42 118.7 . . ?
C42 C43 C44 117.5(6) . . ?
C42 C43 C76 121.4(5) . . ?
C44 C43 C76 121.1(6) . . ?
C39 C44 C43 121.3(6) . . ?
C39 C44 H44 119.4 . . ?
C43 C44 H44 119.4 . . ?
C46 C45 C12 120.0(6) . . ?
C46 C45 C50 120.2(6) . . ?
C50 C45 C12 119.7(6) . . ?
C45 C46 H46 119.7 . . ?
C45 C46 C47 120.5(7) . . ?
C47 C46 H46 119.7 . . ?
C46 C47 C80 121.1(7) . . ?
C48 C47 C46 117.9(6) . . ?
C48 C47 C80 120.6(6) . . ?
C47 C48 H48 118.3 . . ?
C47 C48 C49 123.3(6) . . ?
C49 C48 H48 118.3 . . ?
C48 C49 C50 117.1(6) . . ?
C48 C49 C84 122.7(6) . . ?
C50 C49 C84 120.2(6) . . ?
C45 C50 C49 121.0(6) . . ?
C45 C50 H50 119.5 . . ?
C49 C50 H50 119.5 . . ?
C52 C51 C17 119.2(5) . . ?
C52 C51 C56 120.2(5) . . ?
C56 C51 C17 120.6(6) . . ?
C51 C52 H52 119.4 . . ?
C51 C52 C53 121.3(6) . . ?
C53 C52 H52 119.4 . . ?
C52 C53 C88 120.4(6) . . ?
C54 C53 C52 117.5(7) . . ?
C54 C53 C88 122.0(6) . . ?
C53 C54 H54 118.5 . . ?
C53 C54 C55 123.0(6) . . ?
C55 C54 H54 118.5 . . ?
C54 C55 C92 120.4(6) . . ?
C56 C55 C54 117.4(6) . . ?
C56 C55 C92 122.1(7) . . ?
C51 C56 H56 119.7 . . ?
C55 C56 C51 120.5(6) . . ?
C55 C56 H56 119.7 . . ?
N7 C57 C58 178.4(8) . . ?
C59 C58 C57 121.0(5) . . ?
C59 C58 C63 120.0 . . ?
C63 C58 C57 118.8(5) . . ?
C58 C59 H59 120.0 . . ?
C58 C59 C60 120.0 . . ?
C60 C59 H59 120.0 . . ?
C59 C60 H60 120.0 . . ?
C61 C60 C59 120.0 . . ?
C61 C60 H60 120.0 . . ?
C60 C61 H61 120.0 . . ?
C62 C61 C60 120.0 . . ?
C62 C61 H61 120.0 . . ?
C61 C62 H62 120.0 . . ?
C61 C62 C63 120.0 . . ?
C63 C62 H62 120.0 . . ?
C58 C63 H63 120.0 . . ?
C62 C63 C58 120.0 . . ?
C62 C63 H63 120.0 . . ?
C65 C64 C35 112.4(6) . . ?
C65 C64 C66 107.3(6) . . ?
C65 C64 C67 108.7(6) . . ?
C66 C64 C35 111.2(5) . . ?
C66 C64 C67 109.5(7) . . ?
C67 C64 C35 107.6(6) . . ?
C64 C65 H65A 109.5 . . ?
C64 C65 H65B 109.5 . . ?
C64 C65 H65C 109.5 . . ?
H65A C65 H65B 109.5 . . ?
H65A C65 H65C 109.5 . . ?
H65B C65 H65C 109.5 . . ?
C64 C66 H66A 109.5 . . ?
C64 C66 H66B 109.5 . . ?
C64 C66 H66C 109.5 . . ?
H66A C66 H66B 109.5 . . ?
H66A C66 H66C 109.5 . . ?
H66B C66 H66C 109.5 . . ?
C64 C67 H67A 109.5 . . ?
C64 C67 H67B 109.5 . . ?
C64 C67 H67C 109.5 . . ?
H67A C67 H67B 109.5 . . ?
H67A C67 H67C 109.5 . . ?
H67B C67 H67C 109.5 . . ?
C69 C68 C37 112.3(6) . . ?
C69 C68 C71 107.3(7) . . ?
C70 C68 C37 107.2(6) . . ?
C70 C68 C69 110.0(8) . . ?
C70 C68 C71 109.3(7) . . ?
C71 C68 C37 110.8(6) . . ?
C68 C69 H69A 109.5 . . ?
C68 C69 H69B 109.5 . . ?
C68 C69 H69C 109.5 . . ?
H69A C69 H69B 109.5 . . ?
H69A C69 H69C 109.5 . . ?
H69B C69 H69C 109.5 . . ?
C68 C70 H70A 109.5 . . ?
C68 C70 H70B 109.5 . . ?
C68 C70 H70C 109.5 . . ?
H70A C70 H70B 109.5 . . ?
H70A C70 H70C 109.5 . . ?
H70B C70 H70C 109.5 . . ?
C68 C71 H71A 109.5 . . ?
C68 C71 H71B 109.5 . . ?
C68 C71 H71C 109.5 . . ?
H71A C71 H71B 109.5 . . ?
H71A C71 H71C 109.5 . . ?
H71B C71 H71C 109.5 . . ?
C73 C72 C41 108.3(6) . . ?
C74 C72 C41 111.7(6) . . ?
C74 C72 C73 107.9(7) . . ?
C74 C72 C75 109.7(7) . . ?
C75 C72 C41 108.3(6) . . ?
C75 C72 C73 111.0(7) . . ?
C72 C73 H73A 109.5 . . ?
C72 C73 H73B 109.5 . . ?
C72 C73 H73C 109.5 . . ?
H73A C73 H73B 109.5 . . ?
H73A C73 H73C 109.5 . . ?
H73B C73 H73C 109.5 . . ?
C72 C74 H74A 109.5 . . ?
C72 C74 H74B 109.5 . . ?
C72 C74 H74C 109.5 . . ?
H74A C74 H74B 109.5 . . ?
H74A C74 H74C 109.5 . . ?
H74B C74 H74C 109.5 . . ?
C72 C75 H75A 109.5 . . ?
C72 C75 H75B 109.5 . . ?
C72 C75 H75C 109.5 . . ?
H75A C75 H75B 109.5 . . ?
H75A C75 H75C 109.5 . . ?
H75B C75 H75C 109.5 . . ?
C43 C76 C79 109.6(9) . . ?
C43 C76 C78A 106.5(10) . . ?
C43 C76 C77A 106.9(9) . . ?
C77 C76 C43 110.5(10) . . ?
C77 C76 C79 107.6(14) . . ?
C78 C76 C43 117.9(10) . . ?
C78 C76 C77 102.8(15) . . ?
C78 C76 C79 107.9(14) . . ?
C79A C76 C43 111.9(10) . . ?
C79A C76 C78A 138.3(14) . . ?
C79A C76 C77A 89.6(14) . . ?
C77A C76 C78A 94.4(14) . . ?
C76 C77 H77A 109.5 . . ?
C76 C77 H77B 109.5 . . ?
C76 C77 H77C 109.5 . . ?
H77A C77 H77B 109.5 . . ?
H77A C77 H77C 109.5 . . ?
H77B C77 H77C 109.5 . . ?
C76 C78 H78A 109.5 . . ?
C76 C78 H78B 109.5 . . ?
C76 C78 H78C 109.5 . . ?
H78A C78 H78B 109.5 . . ?
H78A C78 H78C 109.5 . . ?
H78B C78 H78C 109.5 . . ?
C76 C79 H79A 109.5 . . ?
C76 C79 H79B 109.5 . . ?
C76 C79 H79C 109.5 . . ?
H79A C79 H79B 109.5 . . ?
H79A C79 H79C 109.5 . . ?
H79B C79 H79C 109.5 . . ?
C47 C80 C82 108.7(10) . . ?
C81 C80 C47 111.9(8) . . ?
C81 C80 C82 91.7(13) . . ?
C81 C80 C83 124.7(11) . . ?
C83 C80 C47 117.4(7) . . ?
C83 C80 C82 95.0(13) . . ?
C80 C81 H81A 109.5 . . ?
C80 C81 H81B 109.5 . . ?
C80 C81 H81C 109.5 . . ?
H81A C81 H81B 109.5 . . ?
H81A C81 H81C 109.5 . . ?
H81B C81 H81C 109.5 . . ?
C80 C82 H82A 109.5 . . ?
C80 C82 H82B 109.5 . . ?
C80 C82 H82C 109.5 . . ?
H82A C82 H82B 109.5 . . ?
H82A C82 H82C 109.5 . . ?
H82B C82 H82C 109.5 . . ?
C80 C83 H83A 109.5 . . ?
C80 C83 H83B 109.5 . . ?
C80 C83 H83C 109.5 . . ?
H83A C83 H83B 109.5 . . ?
H83A C83 H83C 109.5 . . ?
H83B C83 H83C 109.5 . . ?
C85 C84 C49 110.7(7) . . ?
C86 C84 C49 108.7(8) . . ?
C86 C84 C85 107.8(12) . . ?
C86 C84 C87 109.6(10) . . ?
C87 C84 C49 113.0(7) . . ?
C87 C84 C85 107.0(9) . . ?
C84 C85 H85A 109.5 . . ?
C84 C85 H85B 109.5 . . ?
C84 C85 H85C 109.5 . . ?
H85A C85 H85B 109.5 . . ?
H85A C85 H85C 109.5 . . ?
H85B C85 H85C 109.5 . . ?
C84 C86 H86A 109.5 . . ?
C84 C86 H86B 109.5 . . ?
C84 C86 H86C 109.5 . . ?
H86A C86 H86B 109.5 . . ?
H86A C86 H86C 109.5 . . ?
H86B C86 H86C 109.5 . . ?
C84 C87 H87A 109.5 . . ?
C84 C87 H87B 109.5 . . ?
C84 C87 H87C 109.5 . . ?
H87A C87 H87B 109.5 . . ?
H87A C87 H87C 109.5 . . ?
H87B C87 H87C 109.5 . . ?
C53 C88 C89 112.3(9) . . ?
C53 C88 C91A 106.3(10) . . ?
C90 C88 C53 113.0(11) . . ?
C90 C88 C89 101.7(13) . . ?
C91 C88 C53 117.9(10) . . ?
C91 C88 C89 99.5(15) . . ?
C91 C88 C90 110.6(14) . . ?
C89A C88 C53 105.5(10) . . ?
C89A C88 C91A 106.1(15) . . ?
C90A C88 C53 111.4(10) . . ?
C90A C88 C89A 115.8(15) . . ?
C90A C88 C91A 111.1(14) . . ?
C88 C89 H89A 109.5 . . ?
C88 C89 H89B 109.5 . . ?
C88 C89 H89C 109.5 . . ?
H89A C89 H89B 109.5 . . ?
H89A C89 H89C 109.5 . . ?
H89B C89 H89C 109.5 . . ?
C88 C90 H90A 109.5 . . ?
C88 C90 H90B 109.5 . . ?
C88 C90 H90C 109.5 . . ?
H90A C90 H90B 109.5 . . ?
H90A C90 H90C 109.5 . . ?
H90B C90 H90C 109.5 . . ?
C88 C91 H91A 109.5 . . ?
C88 C91 H91B 109.5 . . ?
C88 C91 H91C 109.5 . . ?
H91A C91 H91B 109.5 . . ?
H91A C91 H91C 109.5 . . ?
H91B C91 H91C 109.5 . . ?
C55 C92 C93 114.1(9) . . ?
C55 C92 C95 108.7(10) . . ?
C55 C92 C93A 104.2(10) . . ?
C55 C92 C95A 110.3(10) . . ?
C55 C92 C94A 111.4(10) . . ?
C94 C92 C55 112.9(11) . . ?
C94 C92 C93 104.0(15) . . ?
C94 C92 C95 120.5(13) . . ?
C95 C92 C93 95.3(14) . . ?
C93A C92 C94A 104.5(14) . . ?
C95A C92 C93A 116.4(16) . . ?
C95A C92 C94A 109.8(14) . . ?
C92 C93 H93A 109.5 . . ?
C92 C93 H93B 109.5 . . ?
C92 C93 H93C 109.5 . . ?
H93A C93 H93B 109.5 . . ?
H93A C93 H93C 109.5 . . ?
H93B C93 H93C 109.5 . . ?
C92 C94 H94A 109.5 . . ?
C92 C94 H94B 109.5 . . ?
C92 C94 H94C 109.5 . . ?
H94A C94 H94B 109.5 . . ?
H94A C94 H94C 109.5 . . ?
H94B C94 H94C 109.5 . . ?
C92 C95 H95A 109.5 . . ?
C92 C95 H95B 109.5 . . ?
C92 C95 H95C 109.5 . . ?
H95A C95 H95B 109.5 . . ?
H95A C95 H95C 109.5 . . ?
H95B C95 H95C 109.5 . . ?
C6A C1A C2A 120.0 . . ?
C6A C1A C7A 120.1(6) . . ?
C2A C1A C7A 119.9(6) . . ?
C1A C6A H6A 120.0 . . ?
C1A C6A C5A 120.0 . . ?
C5A C6A H6A 120.0 . . ?
C6A C5A H5A 120.0 . . ?
C6A C5A C4A 120.0 . . ?
C4A C5A H5A 120.0 . . ?
C5A C4A H4A 120.0 . . ?
C3A C4A C5A 120.0 . . ?
C3A C4A H4A 120.0 . . ?
C4A C3A H3A 120.0 . . ?
C4A C3A C2A 120.0 . . ?
C2A C3A H3A 120.0 . . ?
C1A C2A H2A 120.0 . . ?
C3A C2A C1A 120.0 . . ?
C3A C2A H2A 120.0 . . ?
C2B C1B C6B 120.0 . . ?
C7B C1B C2B 120.2(6) . . ?
C7B C1B C6B 119.8(6) . . ?
C1B C2B H2B 120.0 . . ?
C3B C2B C1B 120.0 . . ?
C3B C2B H2B 120.0 . . ?
C2B C3B H3B 120.0 . . ?
C2B C3B C4B 120.0 . . ?
C4B C3B H3B 120.0 . . ?
C3B C4B H4B 120.0 . . ?
C3B C4B C5B 120.0 . . ?
C5B C4B H4B 120.0 . . ?
C4B C5B H5B 120.0 . . ?
C6B C5B C4B 120.0 . . ?
C6B C5B H5B 120.0 . . ?
C1B C6B H6B 120.0 . . ?
C5B C6B C1B 120.0 . . ?
C5B C6B H6B 120.0 . . ?
C6C C1C C2C 120.0 . . ?
C7C C1C C6C 119.7(6) . . ?
C7C C1C C2C 120.3(6) . . ?
C1C C6C H6C 120.0 . . ?
C1C C6C C5C 120.0 . . ?
C5C C6C H6C 120.0 . . ?
C6C C5C H5C 120.0 . . ?
C4C C5C C6C 120.0 . . ?
C4C C5C H5C 120.0 . . ?
C5C C4C H4C 120.0 . . ?
C3C C4C C5C 120.0 . . ?
C3C C4C H4C 120.0 . . ?
C4C C3C H3C 120.0 . . ?
C4C C3C C2C 120.0 . . ?
C2C C3C H3C 120.0 . . ?
C1C C2C H2C 120.0 . . ?
C3C C2C C1C 120.0 . . ?
C3C C2C H2C 120.0 . . ?
C1A C7A H7AA 109.5 . . ?
C1A C7A H7AB 109.5 . . ?
C1A C7A H7AC 109.5 . . ?
H7AA C7A H7AB 109.5 . . ?
H7AA C7A H7AC 109.5 . . ?
H7AB C7A H7AC 109.5 . . ?
C1B C7B H7BA 109.5 . . ?
C1B C7B H7BB 109.5 . . ?
C1B C7B H7BC 109.5 . . ?
H7BA C7B H7BB 109.5 . . ?
H7BA C7B H7BC 109.5 . . ?
H7BB C7B H7BC 109.5 . . ?
C1C C7C H7CA 109.5 . . ?
C1C C7C H7CB 109.5 . . ?
C1C C7C H7CC 109.5 . . ?
H7CA C7C H7CB 109.5 . . ?
H7CA C7C H7CC 109.5 . . ?
H7CB C7C H7CC 109.5 . . ?
H7EA C7E H7EB 109.5 . . ?
H7EA C7E H7EC 109.5 . . ?
H7EB C7E H7EC 109.5 . . ?
C1E C7E H7EA 109.5 . . ?
C1E C7E H7EB 109.5 . . ?
C1E C7E H7EC 109.5 . . ?
C2D C1D C6D 120.0 . . ?
C7D C1D C2D 118.5(6) . . ?
C7D C1D C6D 121.5(6) . . ?
C1D C2D H2D 120.0 . . ?
C1D C2D C3D 120.0 . . ?
C3D C2D H2D 120.0 . . ?
C2D C3D H3D 120.0 . . ?
C4D C3D C2D 120.0 . . ?
C4D C3D H3D 120.0 . . ?
C3D C4D H4D 120.0 . . ?
C3D C4D C5D 120.0 . . ?
C5D C4D H4D 120.0 . . ?
C4D C5D H5D 120.0 . . ?
C6D C5D C4D 120.0 . . ?
C6D C5D H5D 120.0 . . ?
C1D C6D H6D 120.0 . . ?
C5D C6D C1D 120.0 . . ?
C5D C6D H6D 120.0 . . ?
C1D C7D H7DA 109.5 . . ?
C1D C7D H7DB 109.5 . . ?
C1D C7D H7DC 109.5 . . ?
H7DA C7D H7DB 109.5 . . ?
H7DA C7D H7DC 109.5 . . ?
H7DB C7D H7DC 109.5 . . ?
C7E C1E C2E 120.2(6) . . ?
C7E C1E C6E 119.8(6) . . ?
C2E C1E C6E 120.0 . . ?
C1E C2E H2E 120.0 . . ?
C1E C2E C3E 120.0 . . ?
C3E C2E H2E 120.0 . . ?
C2E C3E H3E 120.0 . . ?
C4E C3E C2E 120.0 . . ?
C4E C3E H3E 120.0 . . ?
C3E C4E H4E 120.0 . . ?
C3E C4E C5E 120.0 . . ?
C5E C4E H4E 120.0 . . ?
C4E C5E H5E 120.0 . . ?
C6E C5E C4E 120.0 . . ?
C6E C5E H5E 120.0 . . ?
C1E C6E H6E 120.0 . . ?
C5E C6E C1E 120.0 . . ?
C5E C6E H6E 120.0 . . ?
C76 C79A H79D 109.5 . . ?
C76 C79A H79E 109.5 . . ?
C76 C79A H79F 109.5 . . ?
H79D C79A H79E 109.5 . . ?
H79D C79A H79F 109.5 . . ?
H79E C79A H79F 109.5 . . ?
C76 C78A H78D 109.5 . . ?
C76 C78A H78E 109.5 . . ?
C76 C78A H78F 109.5 . . ?
H78D C78A H78E 109.5 . . ?
H78D C78A H78F 109.5 . . ?
H78E C78A H78F 109.5 . . ?
C76 C77A H77D 109.5 . . ?
C76 C77A H77E 109.5 . . ?
C76 C77A H77F 109.5 . . ?
H77D C77A H77E 109.5 . . ?
H77D C77A H77F 109.5 . . ?
H77E C77A H77F 109.5 . . ?
C92 C93A H93D 109.5 . . ?
C92 C93A H93E 109.5 . . ?
C92 C93A H93F 109.5 . . ?
H93D C93A H93E 109.5 . . ?
H93D C93A H93F 109.5 . . ?
H93E C93A H93F 109.5 . . ?
C92 C95A H95D 109.5 . . ?
C92 C95A H95E 109.5 . . ?
C92 C95A H95F 109.5 . . ?
H95D C95A H95E 109.5 . . ?
H95D C95A H95F 109.5 . . ?
H95E C95A H95F 109.5 . . ?
C92 C94A H94D 109.5 . . ?
C92 C94A H94E 109.5 . . ?
C92 C94A H94F 109.5 . . ?
H94D C94A H94E 109.5 . . ?
H94D C94A H94F 109.5 . . ?
H94E C94A H94F 109.5 . . ?
C88 C89A H89D 109.5 . . ?
C88 C89A H89E 109.5 . . ?
C88 C89A H89F 109.5 . . ?
H89D C89A H89E 109.5 . . ?
H89D C89A H89F 109.5 . . ?
H89E C89A H89F 109.5 . . ?
C88 C90A H90D 109.5 . . ?
C88 C90A H90E 109.5 . . ?
C88 C90A H90F 109.5 . . ?
H90D C90A H90E 109.5 . . ?
H90D C90A H90F 109.5 . . ?
H90E C90A H90F 109.5 . . ?
C88 C91A H91D 109.5 . . ?
C88 C91A H91E 109.5 . . ?
C88 C91A H91F 109.5 . . ?
H91D C91A H91E 109.5 . . ?
H91D C91A H91F 109.5 . . ?
H91E C91A H91F 109.5 . . ?
H7FA C7F H7FB 109.5 . . ?
H7FA C7F H7FC 109.5 . . ?
H7FB C7F H7FC 109.5 . . ?
C1F C7F H7FA 109.5 . . ?
C1F C7F H7FB 109.5 . . ?
C1F C7F H7FC 109.5 . . ?
C7F C1F C6F 119.8(6) . . ?
C7F C1F C2F 120.2(6) . . ?
C6F C1F C2F 120.0 . . ?
C1F C6F H6F 120.0 . . ?
C5F C6F C1F 120.0 . . ?
C5F C6F H6F 120.0 . . ?
C6F C5F H5F 120.0 . . ?
C4F C5F C6F 120.0 . . ?
C4F C5F H5F 120.0 . . ?
C5F C4F H4F 120.0 . . ?
C5F C4F C3F 120.0 . . ?
C3F C4F H4F 120.0 . . ?
C4F C3F H3F 120.0 . . ?
C2F C3F C4F 120.0 . . ?
C2F C3F H3F 120.0 . . ?
C1F C2F H2F 120.0 . . ?
C3F C2F C1F 120.0 . . ?
C3F C2F H2F 120.0 . . ?

loop_
_geom_bond_atom_site_label_1
_geom_bond_atom_site_label_2
_geom_bond_distance
_geom_bond_site_symmetry_2
_geom_bond_publ_flag
Pt1 N1 2.030(4) . ?
Pt1 N2 2.013(4) . ?
Pt1 N3 2.026(4) . ?
Pt1 N4 1.999(4) . ?
Pt2 Cl1 2.3031(15) . ?
Pt2 Cl2 2.2823(16) . ?
Pt2 N5 1.999(4) . ?
Pt2 N7 1.967(4) . ?
N1 C1 1.390(6) . ?
N1 C18 1.388(6) . ?
N2 C13 1.375(6) . ?
N2 C16 1.365(7) . ?
N3 C8 1.379(7) . ?
N3 C11 1.370(7) . ?
N4 C3 1.370(6) . ?
N4 C6 1.379(6) . ?
N5 C28 1.401(6) . ?
N5 C29 1.328(6) . ?
N6 C22 1.452(6) . ?
N6 C23 1.373(6) . ?
N6 C29 1.347(6) . ?
N7 C57 1.140(8) . ?
C1 C2 1.381(6) . ?
C1 C32 1.464(6) . ?
C2 C3 1.396(7) . ?
C2 C33 1.497(7) . ?
C3 C4 1.442(7) . ?
C4 H4 0.9400 . ?
C4 C5 1.346(8) . ?
C5 H5 0.9400 . ?
C5 C6 1.438(8) . ?
C6 C7 1.384(8) . ?
C7 C8 1.388(8) . ?
C7 C39 1.492(8) . ?
C8 C9 1.433(8) . ?
C9 H9 0.9400 . ?
C9 C10 1.345(9) . ?
C10 H10 0.9400 . ?
C10 C11 1.444(8) . ?
C11 C12 1.380(8) . ?
C12 C13 1.372(8) . ?
C12 C45 1.505(7) . ?
C13 C14 1.437(8) . ?
C14 H14 0.9400 . ?
C14 C15 1.343(9) . ?
C15 H15 0.9400 . ?
C15 C16 1.441(7) . ?
C16 C17 1.380(8) . ?
C17 C18 1.400(7) . ?
C17 C51 1.489(7) . ?
C18 C19 1.451(7) . ?
C19 C20 1.405(7) . ?
C19 C32 1.415(6) . ?
C20 H20 0.9400 . ?
C20 C21 1.365(7) . ?
C21 C22 1.509(7) . ?
C21 C30 1.408(6) . ?
C22 H22A 0.9800 . ?
C22 H22B 0.9800 . ?
C23 C24 1.393(7) . ?
C23 C28 1.397(7) . ?
C24 H24 0.9400 . ?
C24 C25 1.377(8) . ?
C25 H25 0.9400 . ?
C25 C26 1.380(9) . ?
C26 H26 0.9400 . ?
C26 C27 1.386(8) . ?
C27 H27 0.9400 . ?
C27 C28 1.402(7) . ?
C29 C30 1.472(6) . ?
C30 C31 1.381(7) . ?
C31 H31 0.9400 . ?
C31 C32 1.409(6) . ?
C33 C34 1.376(8) . ?
C33 C38 1.390(8) . ?
C34 H34 0.9400 . ?
C34 C35 1.396(7) . ?
C35 C36 1.398(8) . ?
C35 C64 1.536(8) . ?
C36 H36 0.9400 . ?
C36 C37 1.384(8) . ?
C37 C38 1.400(7) . ?
C37 C68 1.542(8) . ?
C38 H38 0.9400 . ?
C39 C40 1.386(8) . ?
C39 C44 1.386(9) . ?
C40 H40 0.9400 . ?
C40 C41 1.396(8) . ?
C41 C42 1.396(9) . ?
C41 C72 1.547(8) . ?
C42 H42 0.9400 . ?
C42 C43 1.388(8) . ?
C43 C44 1.398(8) . ?
C43 C76 1.537(10) . ?
C44 H44 0.9400 . ?
C45 C46 1.372(9) . ?
C45 C50 1.373(9) . ?
C46 H46 0.9400 . ?
C46 C47 1.408(9) . ?
C47 C48 1.371(10) . ?
C47 C80 1.518(11) . ?
C48 H48 0.9400 . ?
C48 C49 1.382(9) . ?
C49 C50 1.409(8) . ?
C49 C84 1.541(10) . ?
C50 H50 0.9400 . ?
C51 C52 1.375(9) . ?
C51 C56 1.393(8) . ?
C52 H52 0.9400 . ?
C52 C53 1.398(8) . ?
C53 C54 1.370(9) . ?
C53 C88 1.534(11) . ?
C54 H54 0.9400 . ?
C54 C55 1.417(10) . ?
C55 C56 1.384(8) . ?
C55 C92 1.518(9) . ?
C56 H56 0.9400 . ?
C57 C58 1.407(7) . ?
C58 C59 1.3900 . ?
C58 C63 1.3900 . ?
C59 H59 0.9400 . ?
C59 C60 1.3900 . ?
C60 H60 0.9400 . ?
C60 C61 1.3900 . ?
C61 H61 0.9400 . ?
C61 C62 1.3900 . ?
C62 H62 0.9400 . ?
C62 C63 1.3900 . ?
C63 H63 0.9400 . ?
C64 C65 1.519(9) . ?
C64 C66 1.524(11) . ?
C64 C67 1.529(10) . ?
C65 H65A 0.9700 . ?
C65 H65B 0.9700 . ?
C65 H65C 0.9700 . ?
C66 H66A 0.9700 . ?
C66 H66B 0.9700 . ?
C66 H66C 0.9700 . ?
C67 H67A 0.9700 . ?
C67 H67B 0.9700 . ?
C67 H67C 0.9700 . ?
C68 C69 1.526(12) . ?
C68 C70 1.518(11) . ?
C68 C71 1.536(10) . ?
C69 H69A 0.9700 . ?
C69 H69B 0.9700 . ?
C69 H69C 0.9700 . ?
C70 H70A 0.9700 . ?
C70 H70B 0.9700 . ?
C70 H70C 0.9700 . ?
C71 H71A 0.9700 . ?
C71 H71B 0.9700 . ?
C71 H71C 0.9700 . ?
C72 C73 1.541(11) . ?
C72 C74 1.504(11) . ?
C72 C75 1.521(10) . ?
C73 H73A 0.9700 . ?
C73 H73B 0.9700 . ?
C73 H73C 0.9700 . ?
C74 H74A 0.9700 . ?
C74 H74B 0.9700 . ?
C74 H74C 0.9700 . ?
C75 H75A 0.9700 . ?
C75 H75B 0.9700 . ?
C75 H75C 0.9700 . ?
C76 C77 1.532(10) . ?
C76 C78 1.523(9) . ?
C76 C79 1.540(9) . ?
C76 C79A 1.531(10) . ?
C76 C78A 1.546(10) . ?
C76 C77A 1.544(9) . ?
C77 H77A 0.9700 . ?
C77 H77B 0.9700 . ?
C77 H77C 0.9700 . ?
C78 H78A 0.9700 . ?
C78 H78B 0.9700 . ?
C78 H78C 0.9700 . ?
C79 H79A 0.9700 . ?
C79 H79B 0.9700 . ?
C79 H79C 0.9700 . ?
C80 C81 1.494(8) . ?
C80 C82 1.571(9) . ?
C80 C83 1.496(8) . ?
C81 H81A 0.9700 . ?
C81 H81B 0.9700 . ?
C81 H81C 0.9700 . ?
C82 H82A 0.9700 . ?
C82 H82B 0.9700 . ?
C82 H82C 0.9700 . ?
C83 H83A 0.9700 . ?
C83 H83B 0.9700 . ?
C83 H83C 0.9700 . ?
C84 C85 1.506(14) . ?
C84 C86 1.488(14) . ?
C84 C87 1.504(11) . ?
C85 H85A 0.9700 . ?
C85 H85B 0.9700 . ?
C85 H85C 0.9700 . ?
C86 H86A 0.9700 . ?
C86 H86B 0.9700 . ?
C86 H86C 0.9700 . ?
C87 H87A 0.9700 . ?
C87 H87B 0.9700 . ?
C87 H87C 0.9700 . ?
C88 C89 1.66(2) . ?
C88 C90 1.49(2) . ?
C88 C91 1.49(2) . ?
C88 C89A 1.527(10) . ?
C88 C90A 1.518(9) . ?
C88 C91A 1.539(10) . ?
C89 H89A 0.9700 . ?
C89 H89B 0.9700 . ?
C89 H89C 0.9700 . ?
C90 H90A 0.9700 . ?
C90 H90B 0.9700 . ?
C90 H90C 0.9700 . ?
C91 H91A 0.9700 . ?
C91 H91B 0.9700 . ?
C91 H91C 0.9700 . ?
C92 C93 1.60(3) . ?
C92 C94 1.49(2) . ?
C92 C95 1.56(2) . ?
C92 C93A 1.530(10) . ?
C92 C95A 1.521(10) . ?
C92 C94A 1.539(9) . ?
C93 H93A 0.9700 . ?
C93 H93B 0.9700 . ?
C93 H93C 0.9700 . ?
C94 H94A 0.9700 . ?
C94 H94B 0.9700 . ?
C94 H94C 0.9700 . ?
C95 H95A 0.9700 . ?
C95 H95B 0.9700 . ?
C95 H95C 0.9700 . ?
C1A C6A 1.3900 . ?
C1A C2A 1.3900 . ?
C1A C7A 1.430(4) . ?
C6A H6A 0.9400 . ?
C6A C5A 1.3900 . ?
C5A H5A 0.9400 . ?
C5A C4A 1.3900 . ?
C4A H4A 0.9400 . ?
C4A C3A 1.3900 . ?
C3A H3A 0.9400 . ?
C3A C2A 1.3900 . ?
C2A H2A 0.9400 . ?
C1B C2B 1.3900 . ?
C1B C6B 1.3900 . ?
C1B C7B 1.358(6) . ?
C2B H2B 0.9400 . ?
C2B C3B 1.3900 . ?
C3B H3B 0.9400 . ?
C3B C4B 1.3900 . ?
C4B H4B 0.9400 . ?
C4B C5B 1.3900 . ?
C5B H5B 0.9400 . ?
C5B C6B 1.3900 . ?
C6B H6B 0.9400 . ?
C1C C6C 1.3900 . ?
C1C C2C 1.3900 . ?
C1C C7C 1.357(6) . ?
C6C H6C 0.9400 . ?
C6C C5C 1.3900 . ?
C5C H5C 0.9400 . ?
C5C C4C 1.3900 . ?
C4C H4C 0.9400 . ?
C4C C3C 1.3900 . ?
C3C H3C 0.9400 . ?
C3C C2C 1.3900 . ?
C2C H2C 0.9400 . ?
C7A H7AA 0.9700 . ?
C7A H7AB 0.9700 . ?
C7A H7AC 0.9700 . ?
C7B H7BA 0.9700 . ?
C7B H7BB 0.9700 . ?
C7B H7BC 0.9700 . ?
C7C H7CA 0.9700 . ?
C7C H7CB 0.9700 . ?
C7C H7CC 0.9700 . ?
C7E H7EA 0.9700 . ?
C7E H7EB 0.9700 . ?
C7E H7EC 0.9700 . ?
C7E C1E 1.355(6) . ?
C1D C2D 1.3900 . ?
C1D C6D 1.3900 . ?
C1D C7D 1.360(6) . ?
C2D H2D 0.9400 . ?
C2D C3D 1.3900 . ?
C3D H3D 0.9400 . ?
C3D C4D 1.3900 . ?
C4D H4D 0.9400 . ?
C4D C5D 1.3900 . ?
C5D H5D 0.9400 . ?
C5D C6D 1.3900 . ?
C6D H6D 0.9400 . ?
C7D H7DA 0.9700 . ?
C7D H7DB 0.9700 . ?
C7D H7DC 0.9700 . ?
C1E C2E 1.3900 . ?
C1E C6E 1.3900 . ?
C2E H2E 0.9400 . ?
C2E C3E 1.3900 . ?
C3E H3E 0.9400 . ?
C3E C4E 1.3900 . ?
C4E H4E 0.9400 . ?
C4E C5E 1.3900 . ?
C5E H5E 0.9400 . ?
C5E C6E 1.3900 . ?
C6E H6E 0.9400 . ?
C79A H79D 0.9700 . ?
C79A H79E 0.9700 . ?
C79A H79F 0.9700 . ?
C78A H78D 0.9700 . ?
C78A H78E 0.9700 . ?
C78A H78F 0.9700 . ?
C77A H77D 0.9700 . ?
C77A H77E 0.9700 . ?
C77A H77F 0.9700 . ?
C93A H93D 0.9700 . ?
C93A H93E 0.9700 . ?
C93A H93F 0.9700 . ?
C95A H95D 0.9700 . ?
C95A H95E 0.9700 . ?
C95A H95F 0.9700 . ?
C94A H94D 0.9700 . ?
C94A H94E 0.9700 . ?
C94A H94F 0.9700 . ?
C89A H89D 0.9700 . ?
C89A H89E 0.9700 . ?
C89A H89F 0.9700 . ?
C90A H90D 0.9700 . ?
C90A H90E 0.9700 . ?
C90A H90F 0.9700 . ?
C91A H91D 0.9700 . ?
C91A H91E 0.9700 . ?
C91A H91F 0.9700 . ?
C7F H7FA 0.9700 . ?
C7F H7FB 0.9700 . ?
C7F H7FC 0.9700 . ?
C7F C1F 1.352(6) . ?
C1F C6F 1.3900 . ?
C1F C2F 1.3900 . ?
C6F H6F 0.9400 . ?
C6F C5F 1.3900 . ?
C5F H5F 0.9400 . ?
C5F C4F 1.3900 . ?
C4F H4F 0.9400 . ?
C4F C3F 1.3900 . ?
C3F H3F 0.9400 . ?
C3F C2F 1.3900 . ?
C2F H2F 0.9400 . ?

loop_
_geom_torsion_atom_site_label_1
_geom_torsion_atom_site_label_2
_geom_torsion_atom_site_label_3
_geom_torsion_atom_site_label_4
_geom_torsion
_geom_torsion_site_symmetry_1
_geom_torsion_site_symmetry_2
_geom_torsion_site_symmetry_3
_geom_torsion_site_symmetry_4
_geom_torsion_publ_flag
Pt1 N1 C1 C2 -0.6(7) . . . . ?
Pt1 N1 C1 C32 -177.4(3) . . . . ?
Pt1 N1 C18 C17 -7.9(8) . . . . ?
Pt1 N1 C18 C19 175.8(3) . . . . ?
Pt1 N2 C13 C12 7.4(10) . . . . ?
Pt1 N2 C13 C14 -176.1(5) . . . . ?
Pt1 N2 C16 C15 176.5(5) . . . . ?
Pt1 N2 C16 C17 -6.5(10) . . . . ?
Pt1 N3 C8 C7 -2.3(10) . . . . ?
Pt1 N3 C8 C9 178.7(5) . . . . ?
Pt1 N3 C11 C10 -177.8(5) . . . . ?
Pt1 N3 C11 C12 7.3(10) . . . . ?
Pt1 N4 C3 C2 -0.1(9) . . . . ?
Pt1 N4 C3 C4 180.0(5) . . . . ?
Pt1 N4 C6 C5 178.7(5) . . . . ?
Pt1 N4 C6 C7 -1.2(10) . . . . ?
Pt2 N5 C28 C23 177.4(3) . . . . ?
Pt2 N5 C28 C27 -1.9(7) . . . . ?
Pt2 N5 C29 N6 -175.9(3) . . . . ?
Pt2 N5 C29 C30 5.3(9) . . . . ?
N1 C1 C2 C3 -2.1(9) . . . . ?
N1 C1 C2 C33 178.4(5) . . . . ?
N1 C1 C32 C19 1.4(6) . . . . ?
N1 C1 C32 C31 -179.1(5) . . . . ?
N1 C18 C19 C20 -175.3(5) . . . . ?
N1 C18 C19 C32 3.1(6) . . . . ?
N2 C13 C14 C15 -2.3(10) . . . . ?
N2 C16 C17 C18 6.5(11) . . . . ?
N2 C16 C17 C51 -172.0(6) . . . . ?
N3 C8 C9 C10 -0.8(9) . . . . ?
N3 C11 C12 C13 -2.2(11) . . . . ?
N3 C11 C12 C45 178.5(6) . . . . ?
N4 C3 C4 C5 2.9(8) . . . . ?
N4 C6 C7 C8 -3.4(11) . . . . ?
N4 C6 C7 C39 174.1(6) . . . . ?
N5 C29 C30 C21 -179.0(6) . . . . ?
N5 C29 C30 C31 6.4(10) . . . . ?
N6 C23 C24 C25 -179.1(5) . . . . ?
N6 C23 C28 N5 -1.4(5) . . . . ?
N6 C23 C28 C27 178.0(4) . . . . ?
N6 C29 C30 C21 2.2(5) . . . . ?
N6 C29 C30 C31 -172.5(5) . . . . ?
C1 N1 C18 C17 174.0(5) . . . . ?
C1 N1 C18 C19 -2.3(6) . . . . ?
C1 C2 C3 N4 2.6(10) . . . . ?
C1 C2 C3 C4 -177.5(6) . . . . ?
C1 C2 C33 C34 93.6(6) . . . . ?
C1 C2 C33 C38 -94.4(6) . . . . ?
C2 C1 C32 C19 -175.4(5) . . . . ?
C2 C1 C32 C31 4.2(9) . . . . ?
C2 C3 C4 C5 -177.0(7) . . . . ?
C2 C33 C34 C35 171.6(5) . . . . ?
C2 C33 C38 C37 -170.7(5) . . . . ?
C3 N4 C6 C5 1.1(7) . . . . ?
C3 N4 C6 C7 -178.8(7) . . . . ?
C3 C2 C33 C34 -85.9(6) . . . . ?
C3 C2 C33 C38 86.1(6) . . . . ?
C3 C4 C5 C6 -2.1(9) . . . . ?
C4 C5 C6 N4 0.7(9) . . . . ?
C4 C5 C6 C7 -179.4(7) . . . . ?
C5 C6 C7 C8 176.7(7) . . . . ?
C5 C6 C7 C39 -5.8(10) . . . . ?
C6 N4 C3 C2 177.5(6) . . . . ?
C6 N4 C3 C4 -2.4(7) . . . . ?
C6 C7 C8 N3 5.3(12) . . . . ?
C6 C7 C8 C9 -175.8(7) . . . . ?
C6 C7 C39 C40 93.7(8) . . . . ?
C6 C7 C39 C44 -86.3(8) . . . . ?
C7 C8 C9 C10 -179.9(7) . . . . ?
C7 C39 C40 C41 -179.5(5) . . . . ?
C7 C39 C44 C43 180.0(6) . . . . ?
C8 N3 C11 C10 1.1(8) . . . . ?
C8 N3 C11 C12 -173.8(7) . . . . ?
C8 C7 C39 C40 -88.6(8) . . . . ?
C8 C7 C39 C44 91.3(8) . . . . ?
C8 C9 C10 C11 1.5(9) . . . . ?
C9 C10 C11 N3 -1.7(9) . . . . ?
C9 C10 C11 C12 173.3(7) . . . . ?
C10 C11 C12 C13 -176.4(7) . . . . ?
C10 C11 C12 C45 4.3(10) . . . . ?
C11 N3 C8 C7 178.8(7) . . . . ?
C11 N3 C8 C9 -0.2(8) . . . . ?
C11 C12 C13 N2 -5.5(12) . . . . ?
C11 C12 C13 C14 178.5(7) . . . . ?
C11 C12 C45 C46 -96.4(8) . . . . ?
C11 C12 C45 C50 84.6(8) . . . . ?
C12 C13 C14 C15 174.3(8) . . . . ?
C12 C45 C46 C47 -179.9(7) . . . . ?
C12 C45 C50 C49 179.3(6) . . . . ?
C13 N2 C16 C15 -2.6(8) . . . . ?
C13 N2 C16 C17 174.4(7) . . . . ?
C13 C12 C45 C46 84.3(8) . . . . ?
C13 C12 C45 C50 -94.7(8) . . . . ?
C13 C14 C15 C16 0.6(10) . . . . ?
C14 C15 C16 N2 1.2(10) . . . . ?
C14 C15 C16 C17 -175.9(7) . . . . ?
C15 C16 C17 C18 -176.9(7) . . . . ?
C15 C16 C17 C51 4.7(10) . . . . ?
C16 N2 C13 C12 -173.5(7) . . . . ?
C16 N2 C13 C14 3.0(8) . . . . ?
C16 C17 C18 N1 1.4(10) . . . . ?
C16 C17 C18 C19 177.1(6) . . . . ?
C16 C17 C51 C52 89.1(7) . . . . ?
C16 C17 C51 C56 -92.8(7) . . . . ?
C17 C18 C19 C20 8.4(10) . . . . ?
C17 C18 C19 C32 -173.2(5) . . . . ?
C17 C51 C52 C53 176.8(5) . . . . ?
C17 C51 C56 C55 -177.3(5) . . . . ?
C18 N1 C1 C2 177.4(5) . . . . ?
C18 N1 C1 C32 0.6(6) . . . . ?
C18 C17 C51 C52 -89.4(7) . . . . ?
C18 C17 C51 C56 88.6(7) . . . . ?
C18 C19 C20 C21 179.3(5) . . . . ?
C18 C19 C32 C1 -2.7(5) . . . . ?
C18 C19 C32 C31 177.7(5) . . . . ?
C19 C20 C21 C22 -175.5(5) . . . . ?
C19 C20 C21 C30 2.2(7) . . . . ?
C20 C19 C32 C1 176.0(5) . . . . ?
C20 C19 C32 C31 -3.6(7) . . . . ?
C20 C21 C22 N6 176.6(5) . . . . ?
C20 C21 C30 C29 -178.4(4) . . . . ?
C20 C21 C30 C31 -3.1(7) . . . . ?
C21 C30 C31 C32 0.5(7) . . . . ?
C22 N6 C23 C24 3.6(9) . . . . ?
C22 N6 C23 C28 -176.6(5) . . . . ?
C22 N6 C29 N5 177.6(4) . . . . ?
C22 N6 C29 C30 -3.2(5) . . . . ?
C22 C21 C30 C29 -0.4(5) . . . . ?
C22 C21 C30 C31 174.9(4) . . . . ?
C23 N6 C22 C21 -179.2(5) . . . . ?
C23 N6 C29 N5 -1.0(5) . . . . ?
C23 N6 C29 C30 178.2(4) . . . . ?
C23 C24 C25 C26 -0.1(7) . . . . ?
C24 C23 C28 N5 178.4(4) . . . . ?
C24 C23 C28 C27 -2.2(7) . . . . ?
C24 C25 C26 C27 0.3(8) . . . . ?
C25 C26 C27 C28 -1.4(8) . . . . ?
C26 C27 C28 N5 -178.5(5) . . . . ?
C26 C27 C28 C23 2.2(7) . . . . ?
C28 N5 C29 N6 0.1(5) . . . . ?
C28 N5 C29 C30 -178.7(6) . . . . ?
C28 C23 C24 C25 1.1(7) . . . . ?
C29 N5 C28 C23 0.9(5) . . . . ?
C29 N5 C28 C27 -178.4(5) . . . . ?
C29 N6 C22 C21 2.8(5) . . . . ?
C29 N6 C23 C24 -178.3(5) . . . . ?
C29 N6 C23 C28 1.5(5) . . . . ?
C29 C30 C31 C32 174.3(5) . . . . ?
C30 C21 C22 N6 -1.3(5) . . . . ?
C30 C31 C32 C1 -176.7(5) . . . . ?
C30 C31 C32 C19 2.8(7) . . . . ?
C32 C1 C2 C3 174.2(5) . . . . ?
C32 C1 C2 C33 -5.3(8) . . . . ?
C32 C19 C20 C21 1.1(7) . . . . ?
C33 C2 C3 N4 -177.9(6) . . . . ?
C33 C2 C3 C4 2.0(9) . . . . ?
C33 C34 C35 C36 -0.8(7) . . . . ?
C33 C34 C35 C64 -176.5(5) . . . . ?
C34 C33 C38 C37 1.2(8) . . . . ?
C34 C35 C36 C37 0.8(8) . . . . ?
C34 C35 C64 C65 -170.1(6) . . . . ?
C34 C35 C64 C66 -49.7(8) . . . . ?
C34 C35 C64 C67 70.2(8) . . . . ?
C35 C36 C37 C38 0.2(8) . . . . ?
C35 C36 C37 C68 -174.5(5) . . . . ?
C36 C35 C64 C65 14.5(8) . . . . ?
C36 C35 C64 C66 134.9(6) . . . . ?
C36 C35 C64 C67 -105.2(7) . . . . ?
C36 C37 C38 C33 -1.3(8) . . . . ?
C36 C37 C68 C69 -154.5(7) . . . . ?
C36 C37 C68 C70 84.6(8) . . . . ?
C36 C37 C68 C71 -34.6(9) . . . . ?
C38 C33 C34 C35 -0.2(7) . . . . ?
C38 C37 C68 C69 30.8(9) . . . . ?
C38 C37 C68 C70 -90.1(8) . . . . ?
C38 C37 C68 C71 150.8(7) . . . . ?
C39 C7 C8 N3 -172.2(6) . . . . ?
C39 C7 C8 C9 6.7(11) . . . . ?
C39 C40 C41 C42 -0.6(9) . . . . ?
C39 C40 C41 C72 -179.5(6) . . . . ?
C40 C39 C44 C43 -0.1(9) . . . . ?
C40 C41 C42 C43 0.3(9) . . . . ?
C40 C41 C72 C73 -126.4(7) . . . . ?
C40 C41 C72 C74 -7.7(10) . . . . ?
C40 C41 C72 C75 113.2(7) . . . . ?
C41 C42 C43 C44 0.2(9) . . . . ?
C41 C42 C43 C76 179.0(6) . . . . ?
C42 C41 C72 C73 54.7(8) . . . . ?
C42 C41 C72 C74 173.4(7) . . . . ?
C42 C41 C72 C75 -65.7(8) . . . . ?
C42 C43 C44 C39 -0.3(9) . . . . ?
C42 C43 C76 C77 -66.5(13) . . . . ?
C42 C43 C76 C78 175.8(14) . . . . ?
C42 C43 C76 C79 51.9(12) . . . . ?
C42 C43 C76 C79A -29.6(14) . . . . ?
C42 C43 C76 C78A 133.8(12) . . . . ?
C42 C43 C76 C77A -126.2(12) . . . . ?
C44 C39 C40 C41 0.5(9) . . . . ?
C44 C43 C76 C77 112.3(12) . . . . ?
C44 C43 C76 C78 -5.4(16) . . . . ?
C44 C43 C76 C79 -129.3(11) . . . . ?
C44 C43 C76 C79A 149.2(13) . . . . ?
C44 C43 C76 C78A -47.4(13) . . . . ?
C44 C43 C76 C77A 52.6(13) . . . . ?
C45 C12 C13 N2 173.8(6) . . . . ?
C45 C12 C13 C14 -2.2(11) . . . . ?
C45 C46 C47 C48 1.1(12) . . . . ?
C45 C46 C47 C80 173.1(9) . . . . ?
C46 C45 C50 C49 0.3(10) . . . . ?
C46 C47 C48 C49 -0.6(12) . . . . ?
C46 C47 C80 C81 144.1(12) . . . . ?
C46 C47 C80 C82 -116.2(14) . . . . ?
C46 C47 C80 C83 -10.0(16) . . . . ?
C47 C48 C49 C50 0.0(11) . . . . ?
C47 C48 C49 C84 178.6(7) . . . . ?
C48 C47 C80 C81 -44.1(16) . . . . ?
C48 C47 C80 C82 55.6(15) . . . . ?
C48 C47 C80 C83 161.8(10) . . . . ?
C48 C49 C50 C45 0.2(10) . . . . ?
C48 C49 C84 C85 -113.5(9) . . . . ?
C48 C49 C84 C86 128.3(11) . . . . ?
C48 C49 C84 C87 6.5(12) . . . . ?
C50 C45 C46 C47 -0.9(11) . . . . ?
C50 C49 C84 C85 65.1(10) . . . . ?
C50 C49 C84 C86 -53.1(12) . . . . ?
C50 C49 C84 C87 -174.9(9) . . . . ?
C51 C17 C18 N1 179.8(5) . . . . ?
C51 C17 C18 C19 -4.5(9) . . . . ?
C51 C52 C53 C54 0.5(9) . . . . ?
C51 C52 C53 C88 -178.9(6) . . . . ?
C52 C51 C56 C55 0.8(8) . . . . ?
C52 C53 C54 C55 0.8(9) . . . . ?
C52 C53 C88 C89 142.4(11) . . . . ?
C52 C53 C88 C90 -103.3(13) . . . . ?
C52 C53 C88 C91 27.7(16) . . . . ?
C52 C53 C88 C89A 63.7(14) . . . . ?
C52 C53 C88 C90A -169.9(13) . . . . ?
C52 C53 C88 C91A -48.7(13) . . . . ?
C53 C54 C55 C56 -1.3(9) . . . . ?
C53 C54 C55 C92 -178.5(7) . . . . ?
C54 C53 C88 C89 -37.0(13) . . . . ?
C54 C53 C88 C90 77.3(14) . . . . ?
C54 C53 C88 C91 -151.7(14) . . . . ?
C54 C53 C88 C89A -115.6(13) . . . . ?
C54 C53 C88 C90A 10.8(15) . . . . ?
C54 C53 C88 C91A 132.0(12) . . . . ?
C54 C55 C56 C51 0.5(8) . . . . ?
C54 C55 C92 C93 -177.1(12) . . . . ?
C54 C55 C92 C94 64.4(14) . . . . ?
C54 C55 C92 C95 -72.1(13) . . . . ?
C54 C55 C92 C93A 94.2(13) . . . . ?
C54 C55 C92 C95A -140.2(13) . . . . ?
C54 C55 C92 C94A -18.0(14) . . . . ?
C56 C51 C52 C53 -1.2(8) . . . . ?
C56 C55 C92 C93 5.8(14) . . . . ?
C56 C55 C92 C94 -112.8(13) . . . . ?
C56 C55 C92 C95 110.7(12) . . . . ?
C56 C55 C92 C93A -83.0(13) . . . . ?
C56 C55 C92 C95A 42.7(15) . . . . ?
C56 C55 C92 C94A 164.9(12) . . . . ?
C57 C58 C59 C60 175.2(6) . . . . ?
C57 C58 C63 C62 -175.3(6) . . . . ?
C58 C59 C60 C61 0.0 . . . . ?
C59 C58 C63 C62 0.0 . . . . ?
C59 C60 C61 C62 0.0 . . . . ?
C60 C61 C62 C63 0.0 . . . . ?
C61 C62 C63 C58 0.0 . . . . ?
C63 C58 C59 C60 0.0 . . . . ?
C64 C35 C36 C37 176.3(5) . . . . ?
C68 C37 C38 C33 173.7(5) . . . . ?
C72 C41 C42 C43 179.2(6) . . . . ?
C76 C43 C44 C39 -179.1(6) . . . . ?
C80 C47 C48 C49 -172.7(9) . . . . ?
C84 C49 C50 C45 -178.4(6) . . . . ?
C88 C53 C54 C55 -179.8(6) . . . . ?
C92 C55 C56 C51 177.7(6) . . . . ?
C1A C6A C5A C4A 0.0 . . . . ?
C6A C1A C2A C3A 0.0 . . . . ?
C6A C5A C4A C3A 0.0 . . . . ?
C5A C4A C3A C2A 0.0 . . . . ?
C4A C3A C2A C1A 0.0 . . . . ?
C2A C1A C6A C5A 0.0 . . . . ?
C1B C2B C3B C4B 0.0 . . . . ?
C2B C1B C6B C5B 0.0 . . . . ?
C2B C3B C4B C5B 0.0 . . . . ?
C3B C4B C5B C6B 0.0 . . . . ?
C4B C5B C6B C1B 0.0 . . . . ?
C6B C1B C2B C3B 0.0 . . . . ?
C1C C6C C5C C4C 0.0 . . . . ?
C6C C1C C2C C3C 0.0 . . . . ?
C6C C5C C4C C3C 0.0 . . . . ?
C5C C4C C3C C2C 0.0 . . . . ?
C4C C3C C2C C1C 0.0 . . . . ?
C2C C1C C6C C5C 0.0 . . . . ?
C7A C1A C6A C5A -179.8(3) . . . . ?
C7A C1A C2A C3A 179.8(3) . . . . ?
C7B C1B C2B C3B -180.0(3) . . . . ?
C7B C1B C6B C5B 180.0(3) . . . . ?
C7C C1C C6C C5C 180.0(2) . . . . ?
C7C C1C C2C C3C 180.0(2) . . . . ?
C7E C1E C2E C3E 179.99(9) . . . . ?
C1D C2D C3D C4D 0.0 . . . . ?
C2D C1D C6D C5D 0.0 . . . . ?
C2D C3D C4D C5D 0.0 . . . . ?
C3D C4D C5D C6D 0.0 . . . . ?
C4D C5D C6D C1D 0.0 . . . . ?
C6D C1D C2D C3D 0.0 . . . . ?
C7D C1D C2D C3D -179.9(3) . . . . ?
C7D C1D C6D C5D 179.9(3) . . . . ?
C1E C2E C3E C4E 0.0 . . . . ?
C2E C1E C6E C5E 0.0 . . . . ?
C2E C3E C4E C5E 0.0 . . . . ?
C3E C4E C5E C6E 0.0 . . . . ?
C4E C5E C6E C1E 0.0 . . . . ?
C6E C1E C2E C3E 0.0 . . . . ?
C7F C1F C2F C3F 179.98(9) . . . . ?
C1F C6F C5F C4F 0.0 . . . . ?
C6F C1F C2F C3F 0.0 . . . . ?
C6F C5F C4F C3F 0.0 . . . . ?
C5F C4F C3F C2F 0.0 . . . . ?
C4F C3F C2F C1F 0.0 . . . . ?
C2F C1F C6F C5F 0.0 . . . . ?
